data_7120450
loop_
_publ_author_name
'Huh, Daniel N.'
'Kotyk, Christopher Matthew'
'Gembicky, Milan'
'Rheingold, Arnold L.'
'Ziller, Joseph W.'
'Evans, William J.'

_publ_section_title
;
 Synthesis of Rare-Earth-Metal-in-Cryptand Dications,
 [Ln(2.2.2-cryptand)]2+, from Sm2+, Eu2+, and Yb2+ Silyl Metallocenes
 (C5H4SiMe3)2Ln(THF)2
;
_journal_name_full 'Chem. Commun.'
_journal_paper_doi 10.1039/C7CC04396A
_journal_year 2017
_chemical_formula_sum 'C86 H154 N2 O11 Si6 Sm3'
_chemical_formula_weight 2011.69
_space_group_crystal_system triclinic
_space_group_IT_number 2
_space_group_name_Hall '-P 1'
_space_group_name_H-M_alt 'P -1'
_symmetry_space_group_name_Hall '-P 1'
_symmetry_space_group_name_H-M 'P -1'
_atom_sites_solution_hydrogens geom
_atom_sites_solution_primary dual
_atom_sites_solution_secondary difmap
_audit_creation_method SHELXL-2014/7
_audit_update_record
;
2017-05-19 deposited with the CCDC.
2017-07-06 downloaded from the CCDC.
;
_cell_angle_alpha 112.1043(15)
_cell_angle_beta 94.4050(16)
_cell_angle_gamma 104.1064(16)
_cell_formula_units_Z 4
_cell_length_a 16.635(2)
_cell_length_b 24.176(3)
_cell_length_c 27.798(4)
_cell_measurement_reflns_used 5507
_cell_measurement_temperature 88(2)
_cell_measurement_theta_max 23.14
_cell_measurement_theta_min 2.31
_cell_volume 9867(2)
_computing_cell_refinement 'Bruker SAINT 8.34a, 2013'
_computing_data_collection 'Bruker APEX2 2014.11-0, 2014'
_computing_data_reduction 'Bruker SAINT 8.34a, 2013'
_computing_molecular_graphics 'Bruker SHELXTL'
_computing_publication_material 'Bruker SHELXTL'
_computing_structure_refinement 'SHELXL-2014/7 (Sheldrick, 2014)'
_computing_structure_solution 'Bruker SHELXTL 2014/4'
_diffrn_ambient_temperature 88(2)
_diffrn_measured_fraction_theta_full 0.998
_diffrn_measured_fraction_theta_max 0.996
_diffrn_measurement_device_type 'Bruker SMART APEX II CCD'
_diffrn_measurement_method '\f and \w scans'
_diffrn_radiation_type MoK\a
_diffrn_radiation_wavelength 0.71073
_diffrn_reflns_av_R_equivalents 0.1569
_diffrn_reflns_av_unetI/netI 0.2057
_diffrn_reflns_Laue_measured_fraction_full 0.998
_diffrn_reflns_Laue_measured_fraction_max 0.996
_diffrn_reflns_limit_h_max 20
_diffrn_reflns_limit_h_min -20
_diffrn_reflns_limit_k_max 29
_diffrn_reflns_limit_k_min -29
_diffrn_reflns_limit_l_max 33
_diffrn_reflns_limit_l_min -33
_diffrn_reflns_number 100892
_diffrn_reflns_point_group_measured_fraction_full 0.998
_diffrn_reflns_point_group_measured_fraction_max 0.996
_diffrn_reflns_theta_full 25.500
_diffrn_reflns_theta_max 25.696
_diffrn_reflns_theta_min 1.285
_diffrn_source 'fine-focus sealed tube'
_exptl_absorpt_coefficient_mu 1.887
_exptl_absorpt_correction_T_max 0.7453
_exptl_absorpt_correction_T_min 0.6245
_exptl_absorpt_correction_type multi-scan
_exptl_absorpt_process_details 'Bruker SADABS 2014/5'
_exptl_crystal_colour violet
_exptl_crystal_density_diffrn 1.354
_exptl_crystal_density_meas ?
_exptl_crystal_density_method not_measured
_exptl_crystal_description irregular
_exptl_crystal_F_000 4168
_exptl_crystal_size_max 0.141
_exptl_crystal_size_mid 0.130
_exptl_crystal_size_min 0.130
_refine_diff_density_max 2.660
_refine_diff_density_min -1.384
_refine_diff_density_rms 0.179
_refine_ls_extinction_method none
_refine_ls_goodness_of_fit_ref 0.941
_refine_ls_hydrogen_treatment constr
_refine_ls_matrix_type full
_refine_ls_number_parameters 1975
_refine_ls_number_reflns 37384
_refine_ls_number_restraints 0
_refine_ls_restrained_S_all 0.941
_refine_ls_R_factor_all 0.1798
_refine_ls_R_factor_gt 0.0674
_refine_ls_shift/su_max 0.001
_refine_ls_shift/su_mean 0.000
_refine_ls_structure_factor_coef Fsqd
_refine_ls_weighting_details 'w=1/[\s^2^(Fo^2^)+(0.0363P)^2^] where P=(Fo^2^+2Fc^2^)/3'
_refine_ls_weighting_scheme calc
_refine_ls_wR_factor_gt 0.1079
_refine_ls_wR_factor_ref 0.1442
_reflns_Friedel_coverage 0.000
_reflns_number_gt 17221
_reflns_number_total 37384
_reflns_threshold_expression 'I > 2\s(I)'
_cod_data_source_file c7cc04396a2.cif
_cod_data_source_block dnh16
_cod_depositor_comments
;
The following automatic conversions were performed:

'_exptl_crystal_density_meas' value 'not_measured' was changed to '?'
- the value is perceived as not measured.

Automatic conversion script
Id: cif_fix_values 4973 2017-02-22 13:04:09Z antanas 
;
_cod_database_code 7120450
_shelx_shelxl_version_number 2014/7
_shelx_space_group_comment
; 
The symmetry employed for this shelxl refinement is uniquely defined 
by the following loop, which should always be used as a source of 
symmetry information in preference to the above space-group names. 
They are only intended as comments. 
;
_shelx_estimated_absorpt_t_min 0.777
_shelx_estimated_absorpt_t_max 0.792

loop_
_space_group_symop_operation_xyz
'x, y, z'
'-x, -y, -z'

loop_
_atom_site_label
_atom_site_type_symbol
_atom_site_fract_x
_atom_site_fract_y
_atom_site_fract_z
_atom_site_U_iso_or_equiv
_atom_site_adp_type
_atom_site_occupancy
_atom_site_site_symmetry_order
_atom_site_calc_flag
_atom_site_refinement_flags_posn
_atom_site_refinement_flags_adp
_atom_site_refinement_flags_occupancy
_atom_site_disorder_assembly
_atom_site_disorder_group
Sm1 Sm 0.02694(3) 0.76624(3) 0.87361(2) 0.02199(14) Uani 1 1 d . . . . .
Si1 Si 0.10442(18) 0.63464(13) 0.89216(12) 0.0243(7) Uani 1 1 d . . . . .
Si2 Si 0.0594(2) 0.90231(15) 0.82120(13) 0.0350(8) Uani 1 1 d . . . . .
Si3 Si -0.06721(19) 0.87655(14) 0.99845(12) 0.0266(7) Uani 1 1 d . . . . .
C5 C 0.1475(6) 0.7185(5) 0.9104(4) 0.022(3) Uani 1 1 d . . . . .
C1 C 0.1919(6) 0.7486(5) 0.8800(4) 0.025(3) Uani 1 1 d . . . . .
H1A H 0.2064 0.7275 0.8470 0.030 Uiso 1 1 calc R U . . .
C2 C 0.2103(6) 0.8127(5) 0.9059(4) 0.024(3) Uani 1 1 d . . . . .
H2A H 0.2379 0.8427 0.8937 0.028 Uiso 1 1 calc R U . . .
C3 C 0.1806(6) 0.8254(5) 0.9538(4) 0.023(3) Uani 1 1 d . . . . .
H3A H 0.1852 0.8660 0.9793 0.028 Uiso 1 1 calc R U . . .
C4 C 0.1430(6) 0.7691(5) 0.9583(4) 0.024(3) Uani 1 1 d . . . . .
H4A H 0.1193 0.7650 0.9873 0.029 Uiso 1 1 calc R U . . .
C6 C 0.1865(6) 0.5935(5) 0.8770(4) 0.035(3) Uani 1 1 d . . . . .
H6A H 0.1613 0.5490 0.8681 0.053 Uiso 1 1 calc R U . . .
H6B H 0.2320 0.6113 0.9079 0.053 Uiso 1 1 calc R U . . .
H6C H 0.2094 0.5986 0.8470 0.053 Uiso 1 1 calc R U . . .
C7 C 0.0248(6) 0.5990(4) 0.8294(4) 0.029(3) Uani 1 1 d . . . . .
H7A H 0.0047 0.5536 0.8182 0.044 Uiso 1 1 calc R U . . .
H7B H 0.0509 0.6084 0.8019 0.044 Uiso 1 1 calc R U . . .
H7C H -0.0229 0.6163 0.8353 0.044 Uiso 1 1 calc R U . . .
C8 C 0.0544(6) 0.6207(5) 0.9456(4) 0.032(3) Uani 1 1 d . . . . .
H8A H 0.0330 0.5757 0.9358 0.047 Uiso 1 1 calc R U . . .
H8B H 0.0076 0.6390 0.9507 0.047 Uiso 1 1 calc R U . . .
H8C H 0.0963 0.6401 0.9785 0.047 Uiso 1 1 calc R U . . .
C13 C 0.0309(6) 0.8156(5) 0.7935(4) 0.024(3) Uani 1 1 d . . . . .
C9 C -0.0501(7) 0.7716(5) 0.7785(4) 0.028(3) Uani 1 1 d . . . . .
H9A H -0.1020 0.7814 0.7796 0.034 Uiso 1 1 calc R U . . .
C10 C -0.0416(6) 0.7117(5) 0.7619(4) 0.028(3) Uani 1 1 d . . . . .
H10W H -0.0865 0.6740 0.7504 0.034 Uiso 1 1 calc R U . . .
C11 C 0.0439(6) 0.7164(5) 0.7652(4) 0.026(3) Uani 1 1 d . . . . .
H11W H 0.0674 0.6826 0.7558 0.031 Uiso 1 1 calc R U . . .
C12 C 0.0892(6) 0.7798(5) 0.7847(4) 0.023(3) Uani 1 1 d . . . . .
H12W H 0.1489 0.7963 0.7911 0.027 Uiso 1 1 calc R U . . .
C14 C 0.1082(8) 0.9363(5) 0.8918(5) 0.053(4) Uani 1 1 d . . . . .
H14A H 0.1300 0.9818 0.9045 0.080 Uiso 1 1 calc R U . . .
H14B H 0.1547 0.9194 0.8963 0.080 Uiso 1 1 calc R U . . .
H14C H 0.0659 0.9258 0.9121 0.080 Uiso 1 1 calc R U . . .
C15 C -0.0369(9) 0.9267(6) 0.8139(6) 0.083(5) Uani 1 1 d . . . . .
H15A H -0.0206 0.9716 0.8226 0.124 Uiso 1 1 calc R U . . .
H15B H -0.0729 0.9176 0.8380 0.124 Uiso 1 1 calc R U . . .
H15C H -0.0678 0.9036 0.7774 0.124 Uiso 1 1 calc R U . . .
C16 C 0.1382(9) 0.9323(6) 0.7858(5) 0.074(5) Uani 1 1 d . . . . .
H16A H 0.1560 0.9781 0.8019 0.111 Uiso 1 1 calc R U . . .
H16B H 0.1126 0.9173 0.7485 0.111 Uiso 1 1 calc R U . . .
H16C H 0.1873 0.9173 0.7884 0.111 Uiso 1 1 calc R U . . .
C21 C -0.0894(6) 0.7983(5) 0.9445(4) 0.026(3) Uani 1 1 d . . . . .
C17 C -0.0738(6) 0.7451(5) 0.9499(4) 0.026(3) Uani 1 1 d . . . . .
H17C H -0.0445 0.7447 0.9804 0.032 Uiso 1 1 calc R U . . .
C18 C -0.1104(6) 0.6930(5) 0.9010(4) 0.023(3) Uani 1 1 d . . . . .
H18C H -0.1083 0.6516 0.8929 0.028 Uiso 1 1 calc R U . . .
C19 C -0.1498(6) 0.7121(5) 0.8667(4) 0.029(3) Uani 1 1 d . . . . .
H19C H -0.1805 0.6863 0.8318 0.035 Uiso 1 1 calc R U . . .
C20 C -0.1358(6) 0.7759(5) 0.8930(4) 0.023(3) Uani 1 1 d . . . . .
H20C H -0.1549 0.8011 0.8783 0.028 Uiso 1 1 calc R U . . .
C22 C -0.1229(6) 0.8706(5) 1.0532(4) 0.034(3) Uani 1 1 d . . . . .
H22A H -0.1093 0.9120 1.0823 0.051 Uiso 1 1 calc R U . . .
H22B H -0.1046 0.8421 1.0659 0.051 Uiso 1 1 calc R U . . .
H22C H -0.1840 0.8545 1.0400 0.051 Uiso 1 1 calc R U . . .
C23 C 0.0475(6) 0.9140(5) 1.0298(4) 0.035(3) Uani 1 1 d . . . . .
H23A H 0.0544 0.9540 1.0596 0.052 Uiso 1 1 calc R U . . .
H23B H 0.0799 0.9213 1.0037 0.052 Uiso 1 1 calc R U . . .
H23C H 0.0680 0.8864 1.0426 0.052 Uiso 1 1 calc R U . . .
C24 C -0.1061(7) 0.9272(5) 0.9716(4) 0.039(3) Uani 1 1 d . . . . .
H24A H -0.0975 0.9684 1.0002 0.059 Uiso 1 1 calc R U . . .
H24B H -0.1664 0.9081 0.9564 0.059 Uiso 1 1 calc R U . . .
H24C H -0.0750 0.9319 0.9442 0.059 Uiso 1 1 calc R U . . .
Sm2 Sm 0.55064(3) 0.75077(3) 0.69552(2) 0.02170(14) Uani 1 1 d . . . . .
Si4 Si 0.55834(19) 0.61488(14) 0.73906(12) 0.0295(8) Uani 1 1 d . . . . .
Si5 Si 0.73355(18) 0.88717(14) 0.67645(12) 0.0269(7) Uani 1 1 d . . . . .
Si6 Si 0.39809(18) 0.86720(14) 0.73378(12) 0.0284(8) Uani 1 1 d . . . . .
C29 C 0.5721(7) 0.6993(4) 0.7717(4) 0.025(3) Uani 1 1 d . . . . .
C25 C 0.5094(7) 0.7305(5) 0.7864(4) 0.023(3) Uani 1 1 d . . . . .
H25C H 0.4516 0.7104 0.7839 0.028 Uiso 1 1 calc R U . . .
C26 C 0.5468(7) 0.7965(5) 0.8055(4) 0.031(3) Uani 1 1 d . . . . .
H26C H 0.5186 0.8277 0.8156 0.038 Uiso 1 1 calc R U . . .
C27 C 0.6325(7) 0.8057(5) 0.8061(4) 0.029(3) Uani 1 1 d . . . . .
H27C H 0.6739 0.8453 0.8190 0.035 Uiso 1 1 calc R U . . .
C28 C 0.6488(7) 0.7484(5) 0.7850(4) 0.029(3) Uani 1 1 d . . . . .
H28C H 0.7027 0.7428 0.7802 0.035 Uiso 1 1 calc R U . . .
C30 C 0.4992(6) 0.5820(5) 0.6694(4) 0.028(3) Uani 1 1 d . . . . .
H30A H 0.4935 0.5373 0.6524 0.042 Uiso 1 1 calc R U . . .
H30B H 0.5302 0.6035 0.6498 0.042 Uiso 1 1 calc R U . . .
H30C H 0.4431 0.5881 0.6697 0.042 Uiso 1 1 calc R U . . .
C31 C 0.4952(7) 0.5716(5) 0.7738(4) 0.038(3) Uani 1 1 d . . . . .
H31A H 0.4747 0.5270 0.7506 0.058 Uiso 1 1 calc R U . . .
H31B H 0.4470 0.5875 0.7828 0.058 Uiso 1 1 calc R U . . .
H31C H 0.5308 0.5778 0.8063 0.058 Uiso 1 1 calc R U . . .
C32 C 0.6623(6) 0.5981(5) 0.7366(4) 0.037(3) Uani 1 1 d . . . . .
H32A H 0.6529 0.5530 0.7187 0.055 Uiso 1 1 calc R U . . .
H32B H 0.6937 0.6135 0.7727 0.055 Uiso 1 1 calc R U . . .
H32C H 0.6949 0.6192 0.7172 0.055 Uiso 1 1 calc R U . . .
C37 C 0.6935(6) 0.8027(5) 0.6561(4) 0.025(3) Uani 1 1 d . . . . .
C33 C 0.6339(6) 0.7565(5) 0.6105(4) 0.027(3) Uani 1 1 d . . . . .
H33A H 0.6036 0.7655 0.5853 0.032 Uiso 1 1 calc R U . . .
C34 C 0.6260(6) 0.6972(5) 0.6078(4) 0.025(3) Uani 1 1 d . . . . .
H34A H 0.5901 0.6593 0.5810 0.030 Uiso 1 1 calc R U . . .
C35 C 0.6812(6) 0.7031(5) 0.6521(4) 0.030(3) Uani 1 1 d . . . . .
H35A H 0.6888 0.6700 0.6608 0.036 Uiso 1 1 calc R U . . .
C36 C 0.7223(6) 0.7668(5) 0.6806(4) 0.029(3) Uani 1 1 d . . . . .
H36A H 0.7637 0.7839 0.7120 0.035 Uiso 1 1 calc R U . . .
C38 C 0.6622(7) 0.9138(5) 0.6398(5) 0.039(3) Uani 1 1 d . . . . .
H38A H 0.6811 0.9595 0.6534 0.058 Uiso 1 1 calc R U . . .
H38B H 0.6042 0.9000 0.6449 0.058 Uiso 1 1 calc R U . . .
H38C H 0.6641 0.8959 0.6020 0.058 Uiso 1 1 calc R U . . .
C39 C 0.7456(7) 0.9295(5) 0.7490(4) 0.040(3) Uani 1 1 d . . . . .
H39A H 0.7789 0.9732 0.7599 0.059 Uiso 1 1 calc R U . . .
H39B H 0.7746 0.9099 0.7669 0.059 Uiso 1 1 calc R U . . .
H39C H 0.6898 0.9279 0.7584 0.059 Uiso 1 1 calc R U . . .
C40 C 0.8414(6) 0.9083(5) 0.6607(4) 0.031(3) Uani 1 1 d . . . . .
H40A H 0.8602 0.9532 0.6690 0.046 Uiso 1 1 calc R U . . .
H40B H 0.8394 0.8846 0.6230 0.046 Uiso 1 1 calc R U . . .
H40C H 0.8810 0.8982 0.6817 0.046 Uiso 1 1 calc R U . . .
C45 C 0.4029(6) 0.7910(5) 0.6844(4) 0.030(3) Uani 1 1 d . . . . .
C41 C 0.3683(6) 0.7309(4) 0.6840(4) 0.019(2) Uani 1 1 d . . . . .
H41A H 0.3416 0.7225 0.7105 0.023 Uiso 1 1 calc R U . . .
C42 C 0.3802(6) 0.6863(5) 0.6380(4) 0.027(3) Uani 1 1 d . . . . .
H42A H 0.3652 0.6425 0.6287 0.033 Uiso 1 1 calc R U . . .
C43 C 0.4185(6) 0.7169(4) 0.6072(4) 0.016(2) Uiso 1 1 d . . . . .
H43A H 0.4312 0.6973 0.5732 0.019 Uiso 1 1 calc R U . . .
C44 C 0.4341(6) 0.7812(5) 0.6360(4) 0.025(3) Uani 1 1 d . . . . .
H44A H 0.4609 0.8130 0.6253 0.031 Uiso 1 1 calc R U . . .
C46 C 0.5056(6) 0.9242(5) 0.7601(4) 0.034(3) Uani 1 1 d . . . . .
H46A H 0.5025 0.9629 0.7879 0.051 Uiso 1 1 calc R U . . .
H46B H 0.5280 0.9334 0.7314 0.051 Uiso 1 1 calc R U . . .
H46C H 0.5429 0.9064 0.7747 0.051 Uiso 1 1 calc R U . . .
C47 C 0.3486(7) 0.8542(5) 0.7891(4) 0.040(3) Uani 1 1 d . . . . .
H47A H 0.3414 0.8935 0.8136 0.061 Uiso 1 1 calc R U . . .
H47B H 0.3853 0.8399 0.8081 0.061 Uiso 1 1 calc R U . . .
H47C H 0.2934 0.8225 0.7744 0.061 Uiso 1 1 calc R U . . .
C48 C 0.3322(6) 0.9032(5) 0.7035(4) 0.037(3) Uani 1 1 d . . . . .
H48A H 0.3344 0.9445 0.7298 0.056 Uiso 1 1 calc R U . . .
H48B H 0.2737 0.8763 0.6920 0.056 Uiso 1 1 calc R U . . .
H48C H 0.3543 0.9075 0.6730 0.056 Uiso 1 1 calc R U . . .
Sm3 Sm 0.50187(3) 0.76283(3) 0.37316(2) 0.02155(14) Uani 1 1 d . . . . .
Si7 Si 0.58745(19) 0.63594(14) 0.40214(13) 0.0289(8) Uani 1 1 d . . . . .
Si8 Si 0.40445(18) 0.87395(14) 0.49399(12) 0.0272(8) Uani 1 1 d . . . . .
Si9 Si 0.5742(2) 0.90289(15) 0.32213(13) 0.0339(8) Uani 1 1 d . . . . .
C53 C 0.6253(6) 0.7185(4) 0.4125(4) 0.020(2) Uani 1 1 d . . . . .
C49 C 0.6249(6) 0.7719(5) 0.4568(4) 0.022(3) Uani 1 1 d . . . . .
H49A H 0.6045 0.7715 0.4877 0.027 Uiso 1 1 calc R U . . .
C50 C 0.6592(6) 0.8257(5) 0.4482(4) 0.028(3) Uani 1 1 d . . . . .
H50A H 0.6644 0.8675 0.4713 0.034 Uiso 1 1 calc R U . . .
C51 C 0.6843(6) 0.8063(5) 0.3992(4) 0.026(3) Uani 1 1 d . . . . .
H51A H 0.7101 0.8327 0.3831 0.031 Uiso 1 1 calc R U . . .
C52 C 0.6646(6) 0.7418(5) 0.3785(4) 0.025(3) Uani 1 1 d . . . . .
H52A H 0.6762 0.7168 0.3457 0.030 Uiso 1 1 calc R U . . .
C54 C 0.5370(7) 0.6287(5) 0.4583(4) 0.034(3) Uani 1 1 d . . . . .
H54A H 0.5213 0.5850 0.4537 0.052 Uiso 1 1 calc R U . . .
H54B H 0.4864 0.6427 0.4590 0.052 Uiso 1 1 calc R U . . .
H54C H 0.5769 0.6547 0.4917 0.052 Uiso 1 1 calc R U . . .
C55 C 0.5104(7) 0.5907(4) 0.3372(4) 0.029(3) Uani 1 1 d . . . . .
H55A H 0.4865 0.5474 0.3327 0.044 Uiso 1 1 calc R U . . .
H55B H 0.5399 0.5912 0.3081 0.044 Uiso 1 1 calc R U . . .
H55C H 0.4650 0.6100 0.3371 0.044 Uiso 1 1 calc R U . . .
C56 C 0.6749(7) 0.5984(5) 0.3974(5) 0.040(3) Uani 1 1 d . . . . .
H56A H 0.6511 0.5540 0.3894 0.059 Uiso 1 1 calc R U . . .
H56B H 0.7150 0.6189 0.4310 0.059 Uiso 1 1 calc R U . . .
H56C H 0.7041 0.6028 0.3691 0.059 Uiso 1 1 calc R U . . .
C61 C 0.3852(6) 0.7933(5) 0.4433(4) 0.021(2) Uani 1 1 d . . . . .
C57 C 0.4056(6) 0.7436(4) 0.4515(4) 0.020(2) Uani 1 1 d . . . . .
H57A H 0.4379 0.7474 0.4829 0.025 Uiso 1 1 calc R U . . .
C58 C 0.3706(6) 0.6877(5) 0.4061(4) 0.030(3) Uani 1 1 d . . . . .
H58A H 0.3737 0.6474 0.4015 0.036 Uiso 1 1 calc R U . . .
C59 C 0.3298(6) 0.7034(5) 0.3683(4) 0.029(3) Uani 1 1 d . . . . .
H59A H 0.3021 0.6752 0.3333 0.034 Uiso 1 1 calc R U . . .
C60 C 0.3370(6) 0.7663(5) 0.3909(4) 0.024(3) Uani 1 1 d . . . . .
H60A H 0.3137 0.7882 0.3743 0.029 Uiso 1 1 calc R U . . .
C62 C 0.5180(6) 0.9154(5) 0.5219(4) 0.036(3) Uani 1 1 d . . . . .
H62A H 0.5239 0.9541 0.5527 0.054 Uiso 1 1 calc R U . . .
H62B H 0.5459 0.9253 0.4950 0.054 Uiso 1 1 calc R U . . .
H62C H 0.5443 0.8886 0.5325 0.054 Uiso 1 1 calc R U . . .
C63 C 0.3601(7) 0.9202(5) 0.4636(5) 0.041(3) Uani 1 1 d . . . . .
H63A H 0.3722 0.9633 0.4898 0.062 Uiso 1 1 calc R U . . .
H63B H 0.2989 0.9013 0.4521 0.062 Uiso 1 1 calc R U . . .
H63C H 0.3861 0.9201 0.4331 0.062 Uiso 1 1 calc R U . . .
C64 C 0.3538(6) 0.8705(5) 0.5512(4) 0.029(3) Uani 1 1 d . . . . .
H64A H 0.3616 0.9130 0.5773 0.044 Uiso 1 1 calc R U . . .
H64B H 0.3800 0.8480 0.5675 0.044 Uiso 1 1 calc R U . . .
H64C H 0.2933 0.8486 0.5386 0.044 Uiso 1 1 calc R U . . .
C69 C 0.5227(7) 0.8185(5) 0.2967(4) 0.027(3) Uani 1 1 d . . . . .
C65 C 0.4335(6) 0.7874(5) 0.2860(4) 0.025(3) Uani 1 1 d . . . . .
H65A H 0.3907 0.8078 0.2918 0.030 Uiso 1 1 calc R U . . .
C66 C 0.4197(7) 0.7240(5) 0.2661(4) 0.033(3) Uani 1 1 d . . . . .
H66A H 0.3662 0.6934 0.2562 0.040 Uiso 1 1 calc R U . . .
C67 C 0.4976(7) 0.7122(5) 0.2630(4) 0.032(3) Uani 1 1 d . . . . .
H67A H 0.5065 0.6722 0.2509 0.039 Uiso 1 1 calc R U . . .
C68 C 0.5600(7) 0.7693(5) 0.2807(4) 0.027(3) Uani 1 1 d . . . . .
H68A H 0.6187 0.7745 0.2819 0.033 Uiso 1 1 calc R U . . .
C70 C 0.6093(8) 0.9404(5) 0.3960(4) 0.050(4) Uani 1 1 d . . . . .
H70A H 0.6475 0.9826 0.4066 0.074 Uiso 1 1 calc R U . . .
H70B H 0.6389 0.9154 0.4069 0.074 Uiso 1 1 calc R U . . .
H70C H 0.5600 0.9427 0.4129 0.074 Uiso 1 1 calc R U . . .
C71 C 0.5007(8) 0.9432(6) 0.3065(6) 0.080(5) Uani 1 1 d . . . . .
H71A H 0.5293 0.9881 0.3203 0.120 Uiso 1 1 calc R U . . .
H71B H 0.4511 0.9360 0.3227 0.120 Uiso 1 1 calc R U . . .
H71C H 0.4827 0.9266 0.2680 0.120 Uiso 1 1 calc R U . . .
C72 C 0.6699(8) 0.9174(5) 0.2909(5) 0.058(4) Uani 1 1 d . . . . .
H72A H 0.6995 0.9622 0.3059 0.087 Uiso 1 1 calc R U . . .
H72B H 0.6519 0.9024 0.2526 0.087 Uiso 1 1 calc R U . . .
H72C H 0.7079 0.8949 0.2980 0.087 Uiso 1 1 calc R U . . .
Sm4 Sm 0.06355(3) 0.73060(3) 0.18848(2) 0.02341(15) Uani 1 1 d . . . . .
Si10 Si 0.04590(18) 0.59969(14) 0.24116(12) 0.0270(8) Uani 1 1 d . . . . .
Si11 Si -0.08715(18) 0.85082(14) 0.22846(12) 0.0274(7) Uani 1 1 d . . . . .
Si12 Si 0.25428(19) 0.85920(15) 0.17037(13) 0.0331(8) Uani 1 1 d . . . . .
C77 C 0.0705(6) 0.6855(5) 0.2705(4) 0.022(3) Uani 1 1 d . . . . .
C73 C 0.1536(7) 0.7288(5) 0.2823(4) 0.028(3) Uani 1 1 d . . . . .
H73A H 0.2047 0.7179 0.2789 0.034 Uiso 1 1 calc R U . . .
C74 C 0.1467(8) 0.7895(5) 0.2995(4) 0.037(3) Uani 1 1 d . . . . .
H74A H 0.1918 0.8268 0.3093 0.045 Uiso 1 1 calc R U . . .
C75 C 0.0606(7) 0.7852(5) 0.2997(4) 0.032(3) Uani 1 1 d . . . . .
H75A H 0.0379 0.8195 0.3097 0.038 Uiso 1 1 calc R U . . .
C76 C 0.0141(6) 0.7226(4) 0.2827(4) 0.021(3) Uani 1 1 d . . . . .
H76A H -0.0452 0.7073 0.2799 0.026 Uiso 1 1 calc R U . . .
C78 C 0.0005(6) 0.5683(5) 0.1690(4) 0.032(3) Uani 1 1 d . . . . .
H78A H -0.0128 0.5227 0.1534 0.048 Uiso 1 1 calc R U . . .
H78B H 0.0417 0.5859 0.1512 0.048 Uiso 1 1 calc R U . . .
H78C H -0.0511 0.5800 0.1646 0.048 Uiso 1 1 calc R U . . .
C79 C -0.0335(7) 0.5653(5) 0.2745(4) 0.034(3) Uani 1 1 d . . . . .
H79A H -0.0548 0.5199 0.2544 0.051 Uiso 1 1 calc R U . . .
H79B H -0.0805 0.5834 0.2760 0.051 Uiso 1 1 calc R U . . .
H79C H -0.0067 0.5748 0.3104 0.051 Uiso 1 1 calc R U . . .
C80 C 0.1431(6) 0.5756(5) 0.2490(5) 0.041(3) Uani 1 1 d . . . . .
H80A H 0.1294 0.5300 0.2308 0.062 Uiso 1 1 calc R U . . .
H80B H 0.1645 0.5887 0.2866 0.062 Uiso 1 1 calc R U . . .
H80C H 0.1862 0.5953 0.2336 0.062 Uiso 1 1 calc R U . . .
C85 C -0.0807(6) 0.7764(5) 0.1768(4) 0.023(3) Uani 1 1 d . . . . .
C81 C -0.1166(6) 0.7154(5) 0.1730(4) 0.023(3) Uani 1 1 d . . . . .
H81A H -0.1437 0.7054 0.1988 0.027 Uiso 1 1 calc R U . . .
C82 C -0.1063(6) 0.6724(5) 0.1260(4) 0.025(3) Uani 1 1 d . . . . .
H82A H -0.1261 0.6283 0.1138 0.030 Uiso 1 1 calc R U . . .
C83 C -0.0604(6) 0.7063(5) 0.0991(4) 0.027(3) Uani 1 1 d . . . . .
H83A H -0.0437 0.6890 0.0661 0.032 Uiso 1 1 calc R U . . .
C84 C -0.0454(6) 0.7692(5) 0.1308(4) 0.027(3) Uani 1 1 d . . . . .
H84A H -0.0158 0.8027 0.1228 0.032 Uiso 1 1 calc R U . . .
C86 C 0.0186(6) 0.9105(5) 0.2546(4) 0.038(3) Uani 1 1 d . . . . .
H86A H 0.0131 0.9494 0.2809 0.057 Uiso 1 1 calc R U . . .
H86B H 0.0410 0.9186 0.2254 0.057 Uiso 1 1 calc R U . . .
H86C H 0.0571 0.8951 0.2710 0.057 Uiso 1 1 calc R U . . .
C87 C -0.1347(7) 0.8354(5) 0.2832(4) 0.044(3) Uani 1 1 d . . . . .
H87A H -0.1311 0.8752 0.3122 0.066 Uiso 1 1 calc R U . . .
H87B H -0.1038 0.8125 0.2961 0.066 Uiso 1 1 calc R U . . .
H87C H -0.1940 0.8104 0.2698 0.066 Uiso 1 1 calc R U . . .
C88 C -0.1560(6) 0.8865(5) 0.2002(4) 0.034(3) Uani 1 1 d . . . . .
H88A H -0.1506 0.9286 0.2262 0.051 Uiso 1 1 calc R U . . .
H88B H -0.2149 0.8606 0.1918 0.051 Uiso 1 1 calc R U . . .
H88C H -0.1384 0.8887 0.1680 0.051 Uiso 1 1 calc R U . . .
C93 C 0.2103(6) 0.7748(5) 0.1484(4) 0.025(3) Uani 1 1 d . . . . .
C89 C 0.1492(6) 0.7313(5) 0.1029(4) 0.024(3) Uani 1 1 d . . . . .
H89A H 0.1207 0.7418 0.0781 0.029 Uiso 1 1 calc R U . . .
C90 C 0.1372(6) 0.6710(5) 0.1000(4) 0.031(3) Uani 1 1 d . . . . .
H90A H 0.0996 0.6339 0.0732 0.037 Uiso 1 1 calc R U . . .
C91 C 0.1901(6) 0.6741(5) 0.1435(4) 0.032(3) Uani 1 1 d . . . . .
H91A H 0.1951 0.6400 0.1515 0.038 Uiso 1 1 calc R U . . .
C92 C 0.2334(6) 0.7367(5) 0.1725(4) 0.026(3) Uani 1 1 d . . . . .
H92A H 0.2733 0.7523 0.2043 0.031 Uiso 1 1 calc R U . . .
C94 C 0.2595(6) 0.9028(5) 0.2433(4) 0.032(3) Uani 1 1 d . . . . .
H94A H 0.2935 0.9463 0.2547 0.049 Uiso 1 1 calc R U . . .
H94B H 0.2853 0.8832 0.2628 0.049 Uiso 1 1 calc R U . . .
H94C H 0.2023 0.9014 0.2502 0.049 Uiso 1 1 calc R U . . .
C95 C 0.3641(7) 0.8787(6) 0.1601(5) 0.048(4) Uani 1 1 d . . . . .
H95A H 0.3860 0.9239 0.1705 0.073 Uiso 1 1 calc R U . . .
H95B H 0.3657 0.8566 0.1227 0.073 Uiso 1 1 calc R U . . .
H95C H 0.3989 0.8660 0.1817 0.073 Uiso 1 1 calc R U . . .
C96 C 0.1906(8) 0.8877(6) 0.1315(5) 0.053(4) Uani 1 1 d . . . . .
H96A H 0.2180 0.9320 0.1406 0.079 Uiso 1 1 calc R U . . .
H96B H 0.1338 0.8824 0.1400 0.079 Uiso 1 1 calc R U . . .
H96C H 0.1865 0.8636 0.0937 0.079 Uiso 1 1 calc R U . . .
Sm5 Sm 0.01702(3) 0.74516(2) 0.52411(2) 0.01959(14) Uani 1 1 d . . . . .
O7 O 0.0867(4) 0.8623(3) 0.5862(3) 0.033(2) Uani 1 1 d . . . . .
O1 O 0.1664(4) 0.7356(3) 0.4998(3) 0.0241(17) Uani 1 1 d . . . . .
O2 O 0.0793(4) 0.7821(3) 0.4518(3) 0.0228(17) Uani 1 1 d . . . . .
O3 O -0.0015(4) 0.6256(3) 0.5019(3) 0.0279(18) Uani 1 1 d . . . . .
O4 O -0.0876(4) 0.6617(3) 0.4361(3) 0.0290(18) Uani 1 1 d . . . . .
O5 O -0.0259(4) 0.7384(3) 0.6123(3) 0.0310(19) Uani 1 1 d . . . . .
O6 O -0.1288(4) 0.7644(3) 0.5528(3) 0.0248(17) Uani 1 1 d . . . . .
N1 N 0.1237(5) 0.7140(4) 0.5898(3) 0.024(2) Uani 1 1 d . . . . .
N2 N -0.0817(5) 0.7895(4) 0.4649(3) 0.023(2) Uani 1 1 d . . . . .
C97 C 0.2129(6) 0.7355(5) 0.5827(4) 0.026(3) Uani 1 1 d . . . . .
H97A H 0.2496 0.7203 0.6014 0.031 Uiso 1 1 calc R U . . .
H97B H 0.2329 0.7817 0.5988 0.031 Uiso 1 1 calc R U . . .
C98 C 0.2198(6) 0.7117(5) 0.5249(4) 0.025(3) Uani 1 1 d . . . . .
H98A H 0.2789 0.7265 0.5211 0.030 Uiso 1 1 calc R U . . .
H98B H 0.2012 0.6654 0.5085 0.030 Uiso 1 1 calc R U . . .
C99 C 0.1677(7) 0.7174(5) 0.4438(4) 0.033(3) Uani 1 1 d . . . . .
H99A H 0.1240 0.6771 0.4227 0.040 Uiso 1 1 calc R U . . .
H99B H 0.2235 0.7127 0.4364 0.040 Uiso 1 1 calc R U . . .
C100 C 0.1502(6) 0.7682(5) 0.4301(5) 0.035(3) Uani 1 1 d . . . . .
H10A H 0.1999 0.8059 0.4451 0.042 Uiso 1 1 calc R U . . .
H10B H 0.1382 0.7543 0.3913 0.042 Uiso 1 1 calc R U . . .
C101 C 0.0467(6) 0.8194(5) 0.4303(4) 0.028(3) Uani 1 1 d . . . . .
H10C H 0.0226 0.7945 0.3923 0.034 Uiso 1 1 calc R U . . .
H10D H 0.0929 0.8561 0.4339 0.034 Uiso 1 1 calc R U . . .
C102 C -0.0197(6) 0.8405(5) 0.4588(4) 0.023(3) Uani 1 1 d . . . . .
H10E H 0.0074 0.8738 0.4942 0.028 Uiso 1 1 calc R U . . .
H10F H -0.0496 0.8586 0.4391 0.028 Uiso 1 1 calc R U . . .
C103 C 0.0987(7) 0.6466(5) 0.5771(4) 0.031(3) Uani 1 1 d . . . . .
H10G H 0.1051 0.6409 0.6105 0.037 Uiso 1 1 calc R U . . .
H10H H 0.1380 0.6279 0.5560 0.037 Uiso 1 1 calc R U . . .
C104 C 0.0093(7) 0.6111(5) 0.5470(5) 0.036(3) Uani 1 1 d . . . . .
H10I H -0.0002 0.5656 0.5356 0.043 Uiso 1 1 calc R U . . .
H10J H -0.0316 0.6238 0.5698 0.043 Uiso 1 1 calc R U . . .
C105 C -0.0759(7) 0.5826(5) 0.4637(4) 0.035(3) Uani 1 1 d . . . . .
H10K H -0.1268 0.5846 0.4798 0.042 Uiso 1 1 calc R U . . .
H10L H -0.0722 0.5394 0.4517 0.042 Uiso 1 1 calc R U . . .
C106 C -0.0821(7) 0.6001(5) 0.4182(4) 0.030(3) Uani 1 1 d . . . . .
H10M H -0.0317 0.5974 0.4017 0.036 Uiso 1 1 calc R U . . .
H10N H -0.1326 0.5710 0.3913 0.036 Uiso 1 1 calc R U . . .
C107 C -0.0945(7) 0.6837(5) 0.3949(4) 0.029(3) Uani 1 1 d . . . . .
H10O H -0.1325 0.6496 0.3628 0.035 Uiso 1 1 calc R U . . .
H10P H -0.0383 0.6959 0.3860 0.035 Uiso 1 1 calc R U . . .
C108 C -0.1287(6) 0.7389(5) 0.4125(4) 0.026(3) Uani 1 1 d . . . . .
H10Q H -0.1261 0.7564 0.3855 0.031 Uiso 1 1 calc R U . . .
H10R H -0.1888 0.7244 0.4148 0.031 Uiso 1 1 calc R U . . .
C109 C 0.1179(6) 0.7525(5) 0.6432(4) 0.031(3) Uani 1 1 d . . . . .
H10S H 0.1366 0.7970 0.6489 0.037 Uiso 1 1 calc R U . . .
H10T H 0.1565 0.7466 0.6686 0.037 Uiso 1 1 calc R U . . .
C110 C 0.0292(6) 0.7367(5) 0.6539(4) 0.033(3) Uani 1 1 d . . . . .
H11A H 0.0129 0.6946 0.6542 0.040 Uiso 1 1 calc R U . . .
H11B H 0.0256 0.7675 0.6887 0.040 Uiso 1 1 calc R U . . .
C111 C -0.1088(6) 0.7370(6) 0.6254(4) 0.036(3) Uani 1 1 d . . . . .
H11C H -0.1075 0.7782 0.6524 0.043 Uiso 1 1 calc R U . . .
H11D H -0.1275 0.7051 0.6396 0.043 Uiso 1 1 calc R U . . .
C112 C -0.1683(6) 0.7213(5) 0.5753(4) 0.028(3) Uani 1 1 d . . . . .
H11E H -0.1768 0.6775 0.5503 0.034 Uiso 1 1 calc R U . . .
H11F H -0.2237 0.7265 0.5831 0.034 Uiso 1 1 calc R U . . .
C113 C -0.1902(6) 0.7711(5) 0.5181(4) 0.023(3) Uani 1 1 d . . . . .
H11G H -0.2322 0.7880 0.5375 0.027 Uiso 1 1 calc R U . . .
H11H H -0.2200 0.7301 0.4888 0.027 Uiso 1 1 calc R U . . .
C114 C -0.1432(6) 0.8153(5) 0.4968(4) 0.032(3) Uani 1 1 d . . . . .
H11I H -0.1124 0.8555 0.5265 0.039 Uiso 1 1 calc R U . . .
H11J H -0.1840 0.8234 0.4743 0.039 Uiso 1 1 calc R U . . .
C115 C 0.0494(7) 0.8932(5) 0.6301(5) 0.045(3) Uani 1 1 d . . . . .
H11K H 0.0605 0.8805 0.6593 0.054 Uiso 1 1 calc R U . . .
H11L H -0.0123 0.8825 0.6191 0.054 Uiso 1 1 calc R U . . .
C116 C 0.0907(8) 0.9626(6) 0.6476(6) 0.065(4) Uani 1 1 d . . . . .
H11M H 0.0480 0.9855 0.6540 0.078 Uiso 1 1 calc R U . . .
H11N H 0.1332 0.9795 0.6804 0.078 Uiso 1 1 calc R U . . .
C117 C 0.1321(7) 0.9687(5) 0.6027(5) 0.048(4) Uani 1 1 d . . . . .
H11O H 0.1830 1.0054 0.6155 0.058 Uiso 1 1 calc R U . . .
H11P H 0.0926 0.9718 0.5760 0.058 Uiso 1 1 calc R U . . .
C118 C 0.1545(7) 0.9076(5) 0.5810(5) 0.041(3) Uani 1 1 d . . . . .
H11Q H 0.1598 0.8958 0.5435 0.049 Uiso 1 1 calc R U . . .
H11R H 0.2085 0.9115 0.6015 0.049 Uiso 1 1 calc R U . . .
Sm6 Sm 0.53526(3) 0.73425(3) 0.02148(2) 0.02103(14) Uani 1 1 d . . . . .
O8 O 0.6887(4) 0.7368(3) -0.0024(3) 0.0277(18) Uani 1 1 d . . . . .
O9 O 0.5951(4) 0.7842(3) -0.0450(3) 0.0234(17) Uani 1 1 d . . . . .
O10 O 0.5272(5) 0.6155(3) -0.0065(3) 0.038(2) Uani 1 1 d . . . . .
O11 O 0.4338(4) 0.6528(3) -0.0686(3) 0.0262(17) Uani 1 1 d . . . . .
O12 O 0.4926(4) 0.7154(4) 0.1064(3) 0.037(2) Uani 1 1 d . . . . .
O13 O 0.3868(4) 0.7413(3) 0.0501(3) 0.0315(19) Uani 1 1 d . . . . .
O14 O 0.6050(4) 0.8489(3) 0.0878(3) 0.0315(19) Uani 1 1 d . . . . .
N3 N 0.6476(5) 0.7022(4) 0.0829(4) 0.031(2) Uani 1 1 d . . . . .
N4 N 0.4311(5) 0.7780(4) -0.0326(3) 0.025(2) Uani 1 1 d . . . . .
C119 C 0.7354(6) 0.7292(5) 0.0767(4) 0.032(3) Uani 1 1 d . . . . .
H11S H 0.7513 0.7753 0.0942 0.039 Uiso 1 1 calc R U . . .
H11T H 0.7753 0.7151 0.0942 0.039 Uiso 1 1 calc R U . . .
C120 C 0.7416(7) 0.7095(5) 0.0198(5) 0.038(3) Uani 1 1 d . . . . .
H12A H 0.8008 0.7244 0.0162 0.045 Uiso 1 1 calc R U . . .
H12B H 0.7219 0.6633 0.0012 0.045 Uiso 1 1 calc R U . . .
C121 C 0.6907(7) 0.7222(5) -0.0560(4) 0.030(3) Uani 1 1 d . . . . .
H12C H 0.6500 0.6809 -0.0783 0.036 Uiso 1 1 calc R U . . .
H12D H 0.7478 0.7210 -0.0631 0.036 Uiso 1 1 calc R U . . .
C122 C 0.6671(6) 0.7732(5) -0.0682(4) 0.024(3) Uani 1 1 d . . . . .
H12E H 0.7151 0.8120 -0.0533 0.029 Uiso 1 1 calc R U . . .
H12F H 0.6535 0.7600 -0.1069 0.029 Uiso 1 1 calc R U . . .
C123 C 0.5565(6) 0.8196(5) -0.0645(4) 0.031(3) Uani 1 1 d . . . . .
H12G H 0.5331 0.7958 -0.1028 0.038 Uiso 1 1 calc R U . . .
H12H H 0.5986 0.8591 -0.0595 0.038 Uiso 1 1 calc R U . . .
C124 C 0.4865(6) 0.8336(5) -0.0346(4) 0.033(3) Uani 1 1 d . . . . .
H12I H 0.5117 0.8649 0.0019 0.040 Uiso 1 1 calc R U . . .
H12J H 0.4528 0.8519 -0.0519 0.040 Uiso 1 1 calc R U . . .
C125 C 0.6287(7) 0.6344(6) 0.0684(5) 0.052(4) Uani 1 1 d . . . . .
H12K H 0.6347 0.6272 0.1011 0.062 Uiso 1 1 calc R U . . .
H12L H 0.6706 0.6189 0.0479 0.062 Uiso 1 1 calc R U . . .
C126 C 0.5400(8) 0.5965(5) 0.0358(5) 0.050(4) Uani 1 1 d . . . . .
H12M H 0.5346 0.5513 0.0215 0.060 Uiso 1 1 calc R U . . .
H12N H 0.4972 0.6044 0.0584 0.060 Uiso 1 1 calc R U . . .
C127 C 0.4568(8) 0.5709(5) -0.0476(4) 0.044(3) Uani 1 1 d . . . . .
H12O H 0.4039 0.5676 -0.0333 0.052 Uiso 1 1 calc R U . . .
H12P H 0.4657 0.5291 -0.0616 0.052 Uiso 1 1 calc R U . . .
C128 C 0.4515(7) 0.5937(5) -0.0900(4) 0.033(3) Uani 1 1 d . . . . .
H12Q H 0.5055 0.5988 -0.1029 0.040 Uiso 1 1 calc R U . . .
H12R H 0.4061 0.5632 -0.1200 0.040 Uiso 1 1 calc R U . . .
C129 C 0.4266(6) 0.6788(4) -0.1075(4) 0.024(3) Uani 1 1 d . . . . .
H12S H 0.3915 0.6459 -0.1412 0.029 Uiso 1 1 calc R U . . .
H12T H 0.4832 0.6951 -0.1143 0.029 Uiso 1 1 calc R U . . .
C130 C 0.3870(6) 0.7305(5) -0.0870(4) 0.027(3) Uani 1 1 d . . . . .
H13A H 0.3272 0.7124 -0.0862 0.032 Uiso 1 1 calc R U . . .
H13B H 0.3882 0.7515 -0.1115 0.032 Uiso 1 1 calc R U . . .
C131 C 0.6395(7) 0.7355(5) 0.1373(4) 0.038(3) Uani 1 1 d . . . . .
H13C H 0.6563 0.7809 0.1461 0.046 Uiso 1 1 calc R U . . .
H13D H 0.6788 0.7280 0.1611 0.046 Uiso 1 1 calc R U . . .
C132 C 0.5524(7) 0.7162(6) 0.1469(4) 0.046(4) Uani 1 1 d . . . . .
H13E H 0.5401 0.6740 0.1470 0.055 Uiso 1 1 calc R U . . .
H13F H 0.5475 0.7457 0.1819 0.055 Uiso 1 1 calc R U . . .
C133 C 0.4096(7) 0.7105(6) 0.1192(4) 0.042(3) Uani 1 1 d . . . . .
H13G H 0.4089 0.7505 0.1472 0.051 Uiso 1 1 calc R U . . .
H13H H 0.3930 0.6771 0.1320 0.051 Uiso 1 1 calc R U . . .
C134 C 0.3498(7) 0.6956(6) 0.0700(5) 0.046(3) Uani 1 1 d . . . . .
H13I H 0.3433 0.6528 0.0438 0.055 Uiso 1 1 calc R U . . .
H13J H 0.2937 0.6987 0.0781 0.055 Uiso 1 1 calc R U . . .
C135 C 0.3233(7) 0.7494(6) 0.0167(5) 0.038(3) Uani 1 1 d . . . . .
H13K H 0.2796 0.7626 0.0366 0.046 Uiso 1 1 calc R U . . .
H13L H 0.2958 0.7097 -0.0144 0.046 Uiso 1 1 calc R U . . .
C136 C 0.3669(6) 0.7982(5) -0.0004(4) 0.029(3) Uani 1 1 d . . . . .
H13M H 0.3951 0.8374 0.0310 0.035 Uiso 1 1 calc R U . . .
H13N H 0.3248 0.8066 -0.0218 0.035 Uiso 1 1 calc R U . . .
C137 C 0.6729(7) 0.8968(5) 0.0829(5) 0.039(3) Uani 1 1 d . . . . .
H13O H 0.6772 0.8866 0.0454 0.046 Uiso 1 1 calc R U . . .
H13P H 0.7278 0.9009 0.1026 0.046 Uiso 1 1 calc R U . . .
C138 C 0.6474(7) 0.9569(5) 0.1071(5) 0.048(4) Uani 1 1 d . . . . .
H13W H 0.6039 0.9592 0.0821 0.058 Uiso 0.5 1 calc R U P A 1
H13X H 0.6966 0.9947 0.1191 0.058 Uiso 0.5 1 calc R U P A 1
H13U H 0.6963 0.9919 0.1311 0.058 Uiso 0.5 1 calc R U P B 2
H13V H 0.6259 0.9683 0.0790 0.058 Uiso 0.5 1 calc R U P B 2
C140 C 0.5753(8) 0.8795(5) 0.1351(5) 0.049(4) Uani 1 1 d . . . . .
H14J H 0.5916 0.8651 0.1623 0.059 Uiso 0.5 1 calc R U P C 1
H14K H 0.5129 0.8683 0.1274 0.059 Uiso 0.5 1 calc R U P C 1
H14H H 0.6119 0.8830 0.1666 0.059 Uiso 0.5 1 calc R U P D 2
H14I H 0.5168 0.8558 0.1336 0.059 Uiso 0.5 1 calc R U P D 2
C139 C 0.611(2) 0.9471(11) 0.1551(13) 0.026(4) Uiso 0.44(4) 1 d . . P E 1
H13Q H 0.6564 0.9631 0.1864 0.031 Uiso 0.44(4) 1 calc R U P E 1
H13R H 0.5672 0.9684 0.1647 0.031 Uiso 0.44(4) 1 calc R U P E 1
C141 C 0.5785(18) 0.9427(9) 0.1374(11) 0.026(4) Uiso 0.56(4) 1 d . . P E 2
H14D H 0.5928 0.9741 0.1745 0.031 Uiso 0.56(4) 1 calc R U P E 2
H14E H 0.5236 0.9424 0.1207 0.031 Uiso 0.56(4) 1 calc R U P E 2
C1S C 0.0819(7) 0.9882(5) 0.4611(5) 0.051(4) Uani 1 1 d . . . . .
H1SA H 0.0514 0.9583 0.4747 0.061 Uiso 1 1 calc R U . . .
H1SB H 0.0558 1.0226 0.4693 0.061 Uiso 1 1 calc R U . . .
O1S O 0.0735(7) 0.9584(5) 0.4071(4) 0.100(4) Uani 1 1 d . . . . .
C2S C 0.1608(7) 0.9636(5) 0.3955(5) 0.045(3) Uani 1 1 d . . . . .
H2SA H 0.1757 0.9248 0.3902 0.054 Uiso 1 1 calc R U . . .
H2SB H 0.1660 0.9721 0.3635 0.054 Uiso 1 1 calc R U . . .
C3S C 0.2157(7) 1.0170(5) 0.4432(5) 0.044(3) Uani 1 1 d . . . . .
H3SA H 0.2214 1.0572 0.4401 0.052 Uiso 1 1 calc R U . . .
H3SB H 0.2725 1.0121 0.4494 0.052 Uiso 1 1 calc R U . . .
C4S C 0.1682(9) 1.0130(6) 0.4870(5) 0.062(4) Uani 1 1 d . . . . .
H4SA H 0.1846 0.9849 0.5016 0.075 Uiso 1 1 calc R U . . .
H4SB H 0.1788 1.0548 0.5160 0.075 Uiso 1 1 calc R U . . .
O2S O 0.6032(6) 0.9771(4) 0.9859(4) 0.060(3) Uani 1 1 d . . . . .
C5S C 0.6916(7) 0.9940(6) 0.9886(5) 0.054(4) Uani 1 1 d . . . . .
H5SA H 0.7161 0.9646 0.9971 0.065 Uiso 1 1 calc R U . . .
H5SB H 0.7189 1.0368 1.0159 0.065 Uiso 1 1 calc R U . . .
C6S C 0.7038(8) 0.9906(7) 0.9341(5) 0.056(4) Uani 1 1 d . . . . .
H6SA H 0.7594 1.0184 0.9354 0.067 Uiso 1 1 calc R U . . .
H6SB H 0.6979 0.9474 0.9090 0.067 Uiso 1 1 calc R U . . .
C7S C 0.6330(9) 1.0132(7) 0.9201(6) 0.076(5) Uani 1 1 d . . . . .
H7SA H 0.6496 1.0594 0.9350 0.091 Uiso 1 1 calc R U . . .
H7SB H 0.6150 0.9965 0.8813 0.091 Uiso 1 1 calc R U . . .
C8S C 0.5653(10) 0.9884(8) 0.9445(7) 0.083(5) Uani 1 1 d . . . . .
H8SA H 0.5338 1.0190 0.9587 0.099 Uiso 1 1 calc R U . . .
H8SB H 0.5253 0.9492 0.9178 0.099 Uiso 1 1 calc R U . . .
O3S O 0.2373(5) 0.5310(4) 0.6524(3) 0.053(2) Uani 1 1 d . . . . .
C9S C 0.1924(8) 0.5760(5) 0.6593(5) 0.047(4) Uani 1 1 d . . . . .
H9SA H 0.1327 0.5550 0.6416 0.056 Uiso 1 1 calc R U . . .
H9SB H 0.2178 0.6055 0.6439 0.056 Uiso 1 1 calc R U . . .
C10S C 0.1983(8) 0.6108(6) 0.7183(6) 0.057(4) Uani 1 1 d . . . . .
H10U H 0.2078 0.6561 0.7284 0.069 Uiso 1 1 calc R U . . .
H10V H 0.1471 0.5939 0.7302 0.069 Uiso 1 1 calc R U . . .
C11S C 0.2743(8) 0.5979(6) 0.7401(5) 0.057(4) Uani 1 1 d . . . . .
H11U H 0.3274 0.6276 0.7404 0.069 Uiso 1 1 calc R U . . .
H11V H 0.2725 0.6005 0.7764 0.069 Uiso 1 1 calc R U . . .
C12S C 0.2664(7) 0.5333(6) 0.7025(5) 0.050(4) Uani 1 1 d . . . . .
H12U H 0.3216 0.5248 0.7037 0.061 Uiso 1 1 calc R U . . .
H12V H 0.2255 0.5024 0.7108 0.061 Uiso 1 1 calc R U . . .
O4S O 0.3628(5) 0.4291(4) 0.8369(4) 0.057(3) Uani 1 1 d . . . . .
C13S C 0.2845(7) 0.4376(5) 0.8481(5) 0.044(4) Uani 1 1 d . . . . .
H13S H 0.2924 0.4776 0.8788 0.053 Uiso 1 1 calc R U . . .
H13T H 0.2511 0.4030 0.8558 0.053 Uiso 1 1 calc R U . . .
C14S C 0.2420(9) 0.4381(8) 0.7990(5) 0.081(5) Uani 1 1 d . . . . .
H14F H 0.2584 0.4807 0.7998 0.098 Uiso 1 1 calc R U . . .
H14G H 0.1798 0.4235 0.7951 0.098 Uiso 1 1 calc R U . . .
C15S C 0.2719(8) 0.3937(7) 0.7540(5) 0.060(4) Uani 1 1 d . . . . .
H15D H 0.2285 0.3526 0.7356 0.072 Uiso 1 1 calc R U . . .
H15E H 0.2878 0.4114 0.7281 0.072 Uiso 1 1 calc R U . . .
C16S C 0.3477(11) 0.3888(8) 0.7837(5) 0.087(6) Uani 1 1 d . . . . .
H16D H 0.3379 0.3453 0.7803 0.104 Uiso 1 1 calc R U . . .
H16E H 0.3978 0.3995 0.7682 0.104 Uiso 1 1 calc R U . . .
O5S O 0.9663(5) 0.5141(4) 0.6128(3) 0.050(2) Uani 1 1 d . . . . .
C17S C 0.9466(9) 0.5470(6) 0.6621(5) 0.059(4) Uani 1 1 d . . . . .
H17A H 0.9691 0.5926 0.6724 0.071 Uiso 1 1 calc R U . . .
H17B H 0.9729 0.5367 0.6896 0.071 Uiso 1 1 calc R U . . .
C18S C 0.8560(8) 0.5298(6) 0.6582(6) 0.072(5) Uani 1 1 d . . . . .
H18A H 0.8317 0.5592 0.6495 0.087 Uiso 1 1 calc R U . . .
H18B H 0.8401 0.5285 0.6914 0.087 Uiso 1 1 calc R U . . .
C19S C 0.8274(8) 0.4654(6) 0.6135(5) 0.060(4) Uani 1 1 d . . . . .
H19A H 0.8310 0.4329 0.6264 0.071 Uiso 1 1 calc R U . . .
H19B H 0.7689 0.4555 0.5954 0.071 Uiso 1 1 calc R U . . .
C20S C 0.8897(7) 0.4709(5) 0.5775(5) 0.052(4) Uani 1 1 d . . . . .
H20A H 0.8981 0.4299 0.5572 0.062 Uiso 1 1 calc R U . . .
H20B H 0.8700 0.4872 0.5525 0.062 Uiso 1 1 calc R U . . .
O6S O 0.7608(5) 0.5334(3) 0.5193(3) 0.047(2) Uani 1 1 d . . . . .
C21S C 0.7038(8) 0.5582(7) 0.5491(6) 0.077(5) Uani 1 1 d . . . . .
H21A H 0.7019 0.5972 0.5457 0.093 Uiso 1 1 calc R U . . .
H21B H 0.7232 0.5686 0.5869 0.093 Uiso 1 1 calc R U . . .
C22S C 0.6225(9) 0.5153(7) 0.5317(7) 0.096(7) Uani 1 1 d . . . . .
H22D H 0.5797 0.5368 0.5295 0.115 Uiso 1 1 calc R U . . .
H22E H 0.6100 0.4953 0.5566 0.115 Uiso 1 1 calc R U . . .
C23S C 0.6216(8) 0.4677(7) 0.4786(5) 0.065(4) Uani 1 1 d . . . . .
H23D H 0.5917 0.4749 0.4503 0.078 Uiso 1 1 calc R U . . .
H23E H 0.5940 0.4250 0.4755 0.078 Uiso 1 1 calc R U . . .
C24S C 0.7150(7) 0.4769(6) 0.4755(5) 0.052(4) Uani 1 1 d . . . . .
H24D H 0.7324 0.4413 0.4772 0.062 Uiso 1 1 calc R U . . .
H24E H 0.7255 0.4801 0.4419 0.062 Uiso 1 1 calc R U . . .
O7S O 0.3802(5) 0.4664(4) 0.1167(4) 0.064(3) Uani 1 1 d . . . . .
C25S C 0.3057(8) 0.4364(6) 0.1295(5) 0.051(4) Uani 1 1 d . . . . .
H25A H 0.3168 0.4068 0.1440 0.062 Uiso 1 1 calc R U . . .
H25B H 0.2608 0.4130 0.0976 0.062 Uiso 1 1 calc R U . . .
C26S C 0.2789(8) 0.4876(6) 0.1705(5) 0.056(4) Uani 1 1 d . . . . .
H26A H 0.2417 0.5044 0.1539 0.067 Uiso 1 1 calc R U . . .
H26B H 0.2506 0.4730 0.1954 0.067 Uiso 1 1 calc R U . . .
C27S C 0.3623(10) 0.5334(6) 0.1963(7) 0.085(6) Uani 1 1 d . . . . .
H27A H 0.3904 0.5225 0.2227 0.102 Uiso 1 1 calc R U . . .
H27B H 0.3565 0.5758 0.2145 0.102 Uiso 1 1 calc R U . . .
C28S C 0.4134(10) 0.5313(8) 0.1529(9) 0.124(8) Uani 1 1 d . . . . .
H28A H 0.4032 0.5593 0.1362 0.148 Uiso 1 1 calc R U . . .
H28B H 0.4745 0.5426 0.1665 0.148 Uiso 1 1 calc R U . . .
O8S O 0.2622(6) 0.5152(5) -0.0107(4) 0.065(3) Uani 1 1 d . . . . .
C29S C 0.1814(9) 0.5211(7) -0.0242(6) 0.073(5) Uani 1 1 d . . . . .
H29A H 0.1637 0.5036 -0.0631 0.088 Uiso 1 1 calc R U . . .
H29B H 0.1831 0.5657 -0.0095 0.088 Uiso 1 1 calc R U . . .
C30S C 0.1209(8) 0.4854(6) -0.0009(6) 0.058(4) Uani 1 1 d . . . . .
H30D H 0.0950 0.5134 0.0248 0.069 Uiso 1 1 calc R U . . .
H30E H 0.0756 0.4513 -0.0290 0.069 Uiso 1 1 calc R U . . .
C31S C 0.1733(10) 0.4603(7) 0.0255(7) 0.086(5) Uani 1 1 d . . . . .
H31D H 0.1615 0.4669 0.0613 0.103 Uiso 1 1 calc R U . . .
H31E H 0.1640 0.4151 0.0045 0.103 Uiso 1 1 calc R U . . .
C32S C 0.2593(9) 0.4968(10) 0.0280(8) 0.107(7) Uani 1 1 d . . . . .
H32D H 0.2784 0.5337 0.0622 0.128 Uiso 1 1 calc R U . . .
H32E H 0.2979 0.4709 0.0258 0.128 Uiso 1 1 calc R U . . .

loop_
_atom_site_aniso_label
_atom_site_aniso_U_11
_atom_site_aniso_U_22
_atom_site_aniso_U_33
_atom_site_aniso_U_23
_atom_site_aniso_U_13
_atom_site_aniso_U_12
Sm1 0.0152(3) 0.0297(3) 0.0179(3) 0.0073(3) 0.0016(2) 0.0056(3)
Si1 0.0226(17) 0.0225(17) 0.0247(18) 0.0081(14) 0.0001(14) 0.0047(14)
Si2 0.048(2) 0.034(2) 0.0255(19) 0.0136(16) 0.0002(16) 0.0162(17)
Si3 0.0252(17) 0.0261(18) 0.0250(18) 0.0069(14) 0.0038(14) 0.0074(14)
C5 0.014(5) 0.032(6) 0.021(6) 0.009(5) 0.000(5) 0.011(5)
C1 0.014(6) 0.035(7) 0.028(7) 0.014(6) 0.002(5) 0.009(5)
C2 0.024(6) 0.033(7) 0.018(6) 0.012(5) 0.007(5) 0.012(5)
C3 0.021(6) 0.026(6) 0.014(6) 0.000(5) -0.005(5) 0.011(5)
C4 0.019(6) 0.025(6) 0.025(7) 0.007(5) -0.004(5) 0.010(5)
C6 0.032(7) 0.024(6) 0.039(8) 0.009(6) 0.002(6) -0.002(5)
C7 0.028(6) 0.019(6) 0.033(7) 0.005(5) -0.002(5) 0.004(5)
C8 0.031(7) 0.030(7) 0.028(7) 0.011(5) -0.004(5) 0.003(5)
C13 0.027(6) 0.039(7) 0.005(6) 0.010(5) -0.001(5) 0.011(6)
C9 0.022(6) 0.041(8) 0.032(7) 0.019(6) 0.012(5) 0.018(6)
C10 0.020(6) 0.035(7) 0.019(6) 0.008(5) 0.003(5) -0.004(5)
C11 0.032(7) 0.025(6) 0.020(6) 0.007(5) 0.009(5) 0.011(5)
C12 0.008(5) 0.042(7) 0.020(6) 0.013(5) 0.007(5) 0.011(5)
C14 0.082(10) 0.041(8) 0.035(8) 0.010(7) -0.005(7) 0.030(8)
C15 0.091(12) 0.066(11) 0.078(12) 0.013(9) -0.020(10) 0.040(10)
C16 0.118(14) 0.040(9) 0.056(10) 0.022(8) 0.020(10) 0.005(9)
C21 0.024(6) 0.037(7) 0.023(6) 0.015(5) 0.004(5) 0.018(5)
C17 0.014(6) 0.039(7) 0.027(7) 0.018(6) 0.001(5) 0.004(5)
C18 0.017(6) 0.022(6) 0.023(6) 0.003(5) 0.005(5) -0.001(5)
C19 0.012(6) 0.032(7) 0.025(7) 0.002(5) -0.002(5) -0.005(5)
C20 0.022(6) 0.024(6) 0.020(6) 0.004(5) 0.009(5) 0.008(5)
C22 0.029(7) 0.039(7) 0.028(7) 0.004(6) 0.007(5) 0.015(6)
C23 0.041(7) 0.031(7) 0.032(7) 0.014(6) 0.003(6) 0.012(6)
C24 0.041(7) 0.034(7) 0.030(7) 0.004(6) 0.012(6) 0.002(6)
Sm2 0.0163(3) 0.0287(3) 0.0177(3) 0.0077(3) 0.0022(2) 0.0058(3)
Si4 0.0292(18) 0.0323(19) 0.0247(19) 0.0098(15) -0.0001(14) 0.0095(15)
Si5 0.0208(17) 0.0314(18) 0.0267(18) 0.0105(15) 0.0044(14) 0.0068(14)
Si6 0.0206(17) 0.0295(18) 0.0281(19) 0.0054(15) 0.0051(14) 0.0057(14)
C29 0.034(7) 0.016(6) 0.023(6) 0.004(5) 0.002(5) 0.007(5)
C25 0.028(6) 0.030(7) 0.020(6) 0.017(5) 0.002(5) 0.015(5)
C26 0.056(8) 0.031(7) 0.013(6) 0.013(5) 0.006(6) 0.017(6)
C27 0.033(7) 0.038(7) 0.015(6) 0.015(6) -0.005(5) 0.001(6)
C28 0.030(7) 0.043(8) 0.011(6) 0.012(6) 0.002(5) 0.005(6)
C30 0.030(6) 0.020(6) 0.032(7) 0.007(5) 0.010(5) 0.007(5)
C31 0.038(7) 0.038(7) 0.029(7) 0.007(6) 0.001(6) 0.006(6)
C32 0.036(7) 0.052(8) 0.029(7) 0.021(6) 0.001(6) 0.018(6)
C37 0.016(6) 0.034(7) 0.027(7) 0.018(5) 0.002(5) 0.003(5)
C33 0.014(6) 0.029(7) 0.025(7) 0.004(5) -0.012(5) 0.003(5)
C34 0.016(6) 0.032(7) 0.017(6) 0.001(5) 0.005(5) 0.002(5)
C35 0.025(6) 0.037(7) 0.023(7) 0.010(6) 0.008(5) 0.003(5)
C36 0.008(5) 0.047(8) 0.027(7) 0.015(6) 0.004(5) 0.001(5)
C38 0.029(7) 0.045(8) 0.042(8) 0.021(6) 0.004(6) 0.005(6)
C39 0.029(7) 0.043(8) 0.038(8) 0.014(6) -0.004(6) 0.002(6)
C40 0.022(6) 0.026(6) 0.029(7) 0.000(5) 0.006(5) -0.003(5)
C45 0.011(6) 0.040(7) 0.026(7) 0.007(6) -0.010(5) 0.004(5)
C41 0.007(5) 0.019(6) 0.025(6) 0.004(5) 0.004(5) 0.001(4)
C42 0.018(6) 0.027(6) 0.029(7) 0.008(5) -0.002(5) 0.003(5)
C44 0.017(6) 0.032(7) 0.023(7) 0.008(5) 0.001(5) 0.006(5)
C46 0.017(6) 0.035(7) 0.039(8) 0.002(6) 0.007(5) 0.006(5)
C47 0.026(7) 0.045(8) 0.048(8) 0.013(6) 0.012(6) 0.014(6)
C48 0.027(7) 0.030(7) 0.044(8) 0.006(6) -0.007(6) 0.007(5)
Sm3 0.0160(3) 0.0288(3) 0.0175(3) 0.0076(3) 0.0016(2) 0.0060(3)
Si7 0.0266(18) 0.0270(18) 0.0314(19) 0.0104(15) 0.0016(15) 0.0088(15)
Si8 0.0236(17) 0.0283(18) 0.0241(18) 0.0080(15) 0.0030(14) 0.0028(14)
Si9 0.0326(19) 0.034(2) 0.035(2) 0.0187(16) -0.0005(16) 0.0032(15)
C53 0.009(5) 0.025(6) 0.029(7) 0.017(5) -0.002(5) 0.006(5)
C49 0.014(6) 0.030(7) 0.011(6) 0.000(5) -0.009(4) 0.003(5)
C50 0.025(6) 0.020(6) 0.034(7) 0.008(5) -0.001(5) 0.001(5)
C51 0.011(5) 0.028(7) 0.038(7) 0.015(6) 0.006(5) 0.002(5)
C52 0.009(5) 0.035(7) 0.026(6) 0.010(5) 0.000(5) 0.003(5)
C54 0.046(7) 0.027(7) 0.022(7) 0.009(5) -0.003(6) -0.001(6)
C55 0.042(7) 0.014(6) 0.025(7) 0.000(5) 0.005(5) 0.010(5)
C56 0.031(7) 0.028(7) 0.056(9) 0.011(6) -0.002(6) 0.018(6)
C61 0.013(5) 0.036(7) 0.012(6) 0.006(5) 0.003(4) 0.008(5)
C57 0.026(6) 0.029(6) 0.013(6) 0.011(5) 0.006(5) 0.015(5)
C58 0.029(7) 0.021(6) 0.041(8) 0.010(6) 0.021(6) 0.009(5)
C59 0.015(6) 0.039(7) 0.022(6) 0.010(6) -0.013(5) 0.001(5)
C60 0.022(6) 0.029(7) 0.020(6) 0.008(5) 0.005(5) 0.010(5)
C62 0.034(7) 0.039(7) 0.026(7) 0.009(6) 0.003(5) 0.004(6)
C63 0.034(7) 0.031(7) 0.056(9) 0.015(6) -0.002(6) 0.011(6)
C64 0.036(7) 0.022(6) 0.027(7) 0.006(5) 0.013(5) 0.008(5)
C69 0.032(7) 0.032(7) 0.021(7) 0.020(5) 0.009(5) 0.005(6)
C65 0.018(6) 0.035(7) 0.020(6) 0.011(5) -0.002(5) 0.003(5)
C66 0.028(7) 0.046(8) 0.026(7) 0.023(6) 0.003(5) 0.001(6)
C67 0.049(8) 0.034(7) 0.016(6) 0.008(5) 0.010(6) 0.020(6)
C68 0.037(7) 0.043(8) 0.014(6) 0.020(6) 0.007(5) 0.016(6)
C70 0.074(10) 0.038(8) 0.032(8) 0.012(6) 0.001(7) 0.015(7)
C71 0.067(10) 0.045(9) 0.110(14) 0.030(9) -0.031(9) 0.001(8)
C72 0.058(9) 0.038(8) 0.052(9) 0.004(7) 0.018(7) -0.010(7)
Sm4 0.0176(3) 0.0321(4) 0.0175(3) 0.0093(3) 0.0018(2) 0.0039(3)
Si10 0.0235(17) 0.0274(18) 0.0219(18) 0.0051(14) -0.0030(14) 0.0040(14)
Si11 0.0218(17) 0.0310(18) 0.0249(18) 0.0083(15) 0.0027(14) 0.0056(14)
Si12 0.0241(18) 0.040(2) 0.0289(19) 0.0130(16) 0.0051(15) 0.0011(15)
C77 0.018(6) 0.029(6) 0.018(6) 0.010(5) 0.001(5) 0.005(5)
C73 0.026(6) 0.039(7) 0.008(6) 0.003(5) -0.001(5) 0.002(5)
C74 0.049(8) 0.035(8) 0.023(7) 0.004(6) 0.008(6) 0.013(6)
C75 0.041(8) 0.031(7) 0.031(7) 0.016(6) 0.006(6) 0.018(6)
C76 0.024(6) 0.022(6) 0.015(6) 0.002(5) 0.008(5) 0.009(5)
C78 0.026(6) 0.036(7) 0.036(7) 0.017(6) 0.014(5) 0.008(5)
C79 0.040(7) 0.036(7) 0.034(7) 0.016(6) 0.017(6) 0.020(6)
C80 0.029(7) 0.034(7) 0.046(8) 0.003(6) -0.003(6) 0.007(6)
C85 0.016(6) 0.036(7) 0.023(6) 0.014(5) -0.002(5) 0.018(5)
C81 0.007(5) 0.038(7) 0.028(7) 0.021(6) 0.000(5) 0.003(5)
C82 0.016(6) 0.028(6) 0.021(6) 0.002(5) -0.006(5) 0.006(5)
C83 0.019(6) 0.039(7) 0.019(6) 0.008(6) -0.002(5) 0.013(5)
C84 0.018(6) 0.035(7) 0.024(7) 0.007(6) 0.005(5) 0.010(5)
C86 0.035(7) 0.032(7) 0.033(7) 0.005(6) -0.006(6) 0.002(6)
C87 0.038(8) 0.064(9) 0.030(7) 0.015(7) 0.012(6) 0.019(7)
C88 0.033(7) 0.021(6) 0.037(7) 0.001(5) 0.000(6) 0.008(5)
C93 0.007(5) 0.035(7) 0.027(6) 0.016(5) -0.003(5) -0.006(5)
C89 0.023(6) 0.032(7) 0.020(6) 0.015(5) 0.012(5) 0.002(5)
C90 0.020(6) 0.047(8) 0.029(7) 0.019(6) 0.009(5) 0.006(6)
C91 0.024(6) 0.037(7) 0.036(7) 0.017(6) 0.012(6) 0.008(6)
C92 0.014(6) 0.036(7) 0.028(7) 0.009(6) 0.004(5) 0.014(5)
C94 0.025(6) 0.036(7) 0.038(7) 0.018(6) 0.011(5) 0.008(5)
C95 0.039(8) 0.057(9) 0.033(8) 0.005(7) 0.012(6) 0.006(7)
C96 0.058(9) 0.051(9) 0.045(9) 0.032(7) -0.009(7) -0.008(7)
Sm5 0.0133(3) 0.0265(3) 0.0167(3) 0.0074(3) 0.0016(2) 0.0047(3)
O7 0.026(4) 0.029(4) 0.029(5) -0.005(4) 0.012(4) 0.005(4)
O1 0.017(4) 0.033(4) 0.023(4) 0.012(4) 0.006(3) 0.005(3)
O2 0.014(4) 0.029(4) 0.024(4) 0.011(4) 0.001(3) 0.005(3)
O3 0.020(4) 0.031(4) 0.031(5) 0.014(4) 0.000(3) 0.004(3)
O4 0.030(4) 0.024(4) 0.024(4) 0.004(4) -0.005(3) 0.005(3)
O5 0.023(4) 0.056(5) 0.026(5) 0.027(4) 0.009(4) 0.016(4)
O6 0.014(4) 0.035(4) 0.026(4) 0.015(4) 0.001(3) 0.005(3)
N1 0.015(5) 0.029(5) 0.031(6) 0.016(5) 0.009(4) 0.007(4)
N2 0.029(5) 0.030(5) 0.006(5) 0.004(4) 0.002(4) 0.007(4)
C97 0.015(6) 0.039(7) 0.031(7) 0.020(6) 0.010(5) 0.010(5)
C98 0.018(6) 0.025(6) 0.032(7) 0.012(5) 0.001(5) 0.006(5)
C99 0.024(6) 0.042(7) 0.017(6) 0.003(6) 0.004(5) -0.004(6)
C100 0.017(6) 0.045(8) 0.045(8) 0.019(6) 0.016(6) 0.008(6)
C101 0.029(6) 0.030(7) 0.024(7) 0.015(5) 0.006(5) -0.002(5)
C102 0.021(6) 0.038(7) 0.014(6) 0.019(5) 0.003(5) 0.002(5)
C103 0.036(7) 0.042(8) 0.025(7) 0.023(6) 0.002(5) 0.014(6)
C104 0.030(7) 0.038(7) 0.043(8) 0.023(6) 0.008(6) 0.007(6)
C105 0.026(7) 0.026(7) 0.043(8) 0.007(6) -0.007(6) 0.007(5)
C106 0.027(6) 0.030(7) 0.024(7) -0.001(5) -0.001(5) 0.013(5)
C107 0.033(7) 0.019(6) 0.029(7) 0.007(5) 0.000(5) 0.002(5)
C108 0.019(6) 0.035(7) 0.023(6) 0.011(5) 0.001(5) 0.011(5)
C109 0.021(6) 0.048(8) 0.023(7) 0.009(6) -0.001(5) 0.019(6)
C110 0.025(7) 0.052(8) 0.027(7) 0.015(6) 0.013(5) 0.020(6)
C111 0.022(6) 0.058(8) 0.032(7) 0.026(6) 0.008(5) 0.004(6)
C112 0.022(6) 0.029(6) 0.024(7) 0.009(5) 0.004(5) -0.008(5)
C113 0.004(5) 0.035(7) 0.025(6) 0.006(5) 0.003(5) 0.008(5)
C114 0.024(6) 0.057(8) 0.026(7) 0.016(6) 0.008(5) 0.032(6)
C115 0.042(8) 0.052(9) 0.037(8) 0.017(7) 0.021(6) 0.007(7)
C116 0.059(10) 0.040(9) 0.068(11) -0.001(8) 0.026(8) -0.001(7)
C117 0.038(8) 0.041(8) 0.048(9) 0.010(7) -0.009(7) -0.003(6)
C118 0.021(6) 0.041(8) 0.044(8) 0.011(6) 0.004(6) -0.008(6)
Sm6 0.0158(3) 0.0269(3) 0.0176(3) 0.0088(3) 0.0011(2) 0.0026(3)
O8 0.024(4) 0.038(5) 0.024(5) 0.012(4) 0.010(3) 0.014(4)
O9 0.020(4) 0.028(4) 0.029(5) 0.017(4) 0.008(3) 0.010(3)
O10 0.046(5) 0.020(4) 0.035(5) 0.016(4) -0.011(4) -0.014(4)
O11 0.030(4) 0.033(4) 0.012(4) 0.009(3) -0.004(3) 0.004(4)
O12 0.025(5) 0.062(6) 0.020(4) 0.021(4) 0.003(4) 0.000(4)
O13 0.019(4) 0.047(5) 0.023(4) 0.015(4) 0.001(3) 0.001(4)
O14 0.025(4) 0.028(4) 0.027(5) 0.002(4) 0.002(3) 0.001(4)
N3 0.032(6) 0.022(5) 0.030(6) 0.008(5) -0.010(5) 0.004(4)
N4 0.021(5) 0.024(5) 0.021(5) 0.002(4) -0.008(4) 0.005(4)
C119 0.021(6) 0.033(7) 0.033(7) 0.009(6) -0.005(5) 0.002(5)
C120 0.037(7) 0.041(8) 0.048(9) 0.027(7) 0.013(6) 0.018(6)
C121 0.027(6) 0.027(6) 0.027(7) 0.005(5) 0.015(5) 0.001(5)
C122 0.017(6) 0.043(7) 0.014(6) 0.012(5) 0.014(5) 0.006(5)
C123 0.025(6) 0.036(7) 0.032(7) 0.014(6) -0.005(5) 0.010(6)
C124 0.025(6) 0.042(8) 0.028(7) 0.009(6) -0.003(5) 0.013(6)
C125 0.044(8) 0.048(9) 0.053(9) 0.023(7) -0.013(7) -0.002(7)
C126 0.070(9) 0.033(7) 0.049(9) 0.036(7) -0.024(7) 0.000(7)
C127 0.069(9) 0.016(6) 0.029(7) 0.008(6) -0.013(6) -0.009(6)
C128 0.042(7) 0.020(6) 0.030(7) 0.008(5) -0.006(6) 0.001(5)
C129 0.025(6) 0.026(6) 0.013(6) 0.002(5) -0.003(5) 0.002(5)
C130 0.023(6) 0.032(7) 0.018(6) 0.005(5) -0.006(5) 0.007(5)
C131 0.027(7) 0.050(8) 0.033(8) 0.023(6) -0.004(6) -0.005(6)
C132 0.056(9) 0.055(9) 0.019(7) 0.026(6) -0.020(6) -0.005(7)
C133 0.032(7) 0.062(9) 0.029(7) 0.019(7) 0.010(6) 0.005(6)
C134 0.040(8) 0.060(9) 0.041(8) 0.022(7) 0.022(7) 0.011(7)
C135 0.017(6) 0.068(9) 0.033(8) 0.021(7) 0.006(5) 0.018(6)
C136 0.017(6) 0.027(7) 0.026(7) -0.004(5) -0.010(5) 0.005(5)
C137 0.032(7) 0.033(7) 0.038(8) 0.003(6) 0.007(6) 0.004(6)
C138 0.040(8) 0.029(7) 0.052(9) -0.001(6) 0.005(7) -0.001(6)
C140 0.044(8) 0.054(9) 0.036(8) 0.004(7) 0.014(6) 0.012(7)
C1S 0.044(8) 0.034(7) 0.037(8) -0.014(6) 0.026(7) -0.014(6)
O1S 0.065(8) 0.129(10) 0.081(9) 0.033(8) -0.001(7) 0.007(7)
C2S 0.033(8) 0.045(8) 0.049(9) 0.024(7) -0.009(6) -0.004(6)
C3S 0.046(8) 0.024(7) 0.055(9) 0.013(6) 0.003(7) 0.008(6)
C4S 0.087(11) 0.049(9) 0.026(8) 0.015(7) -0.006(8) -0.015(8)
O2S 0.054(6) 0.048(6) 0.072(7) 0.021(5) 0.017(5) 0.008(5)
C5S 0.028(8) 0.066(10) 0.061(10) 0.033(8) 0.004(7) -0.005(7)
C6S 0.041(8) 0.089(11) 0.049(9) 0.036(8) 0.018(7) 0.023(8)
C7S 0.074(11) 0.104(13) 0.061(11) 0.052(10) 0.018(9) 0.015(10)
C8S 0.070(11) 0.107(14) 0.115(16) 0.083(13) 0.017(11) 0.041(10)
O3S 0.059(6) 0.049(6) 0.049(6) 0.020(5) 0.001(5) 0.018(5)
C9S 0.043(8) 0.034(8) 0.059(10) 0.017(7) -0.009(7) 0.015(6)
C10S 0.045(9) 0.049(9) 0.078(12) 0.020(8) 0.024(8) 0.019(7)
C11S 0.050(9) 0.067(10) 0.027(8) -0.007(7) 0.000(7) 0.011(7)
C12S 0.030(7) 0.058(9) 0.062(10) 0.036(8) -0.015(7) -0.002(6)
O4S 0.029(5) 0.086(7) 0.061(7) 0.033(6) 0.013(5) 0.021(5)
C13S 0.029(7) 0.033(7) 0.043(8) -0.005(6) 0.017(6) -0.004(6)
C14S 0.067(11) 0.123(14) 0.041(9) 0.007(9) -0.016(8) 0.055(10)
C15S 0.055(9) 0.078(11) 0.049(10) 0.021(8) 0.005(8) 0.030(8)
C16S 0.114(15) 0.136(16) 0.039(10) 0.029(10) 0.044(10) 0.086(13)
O5S 0.030(5) 0.051(6) 0.047(6) 0.004(5) -0.001(4) 0.004(4)
C17S 0.071(11) 0.044(9) 0.040(9) -0.006(7) 0.009(8) 0.018(8)
C18S 0.043(9) 0.071(11) 0.068(11) -0.008(9) 0.015(8) 0.016(8)
C19S 0.035(8) 0.044(9) 0.073(11) 0.006(8) 0.017(8) -0.006(7)
C20S 0.038(8) 0.038(8) 0.040(8) -0.012(6) -0.008(6) -0.006(6)
O6S 0.029(5) 0.034(5) 0.056(6) -0.002(4) 0.016(4) -0.002(4)
C21S 0.042(9) 0.069(11) 0.072(11) -0.017(9) 0.017(8) 0.005(8)
C22S 0.050(10) 0.067(11) 0.114(15) -0.018(10) 0.037(10) 0.004(9)
C23S 0.041(9) 0.076(11) 0.049(9) 0.001(8) -0.002(7) 0.010(8)
C24S 0.031(7) 0.052(9) 0.038(8) -0.012(7) 0.015(6) 0.001(6)
O7S 0.036(6) 0.063(7) 0.078(7) 0.014(6) 0.017(5) 0.013(5)
C25S 0.043(8) 0.069(10) 0.038(8) 0.013(7) -0.003(7) 0.025(8)
C26S 0.053(9) 0.062(10) 0.043(9) 0.017(8) -0.002(7) 0.010(8)
C27S 0.075(12) 0.040(9) 0.100(14) 0.001(9) -0.024(11) 0.003(9)
C28S 0.043(11) 0.093(16) 0.18(2) 0.014(15) 0.012(13) -0.006(10)
O8S 0.068(7) 0.099(8) 0.071(7) 0.065(6) 0.034(6) 0.041(6)
C29S 0.054(10) 0.089(12) 0.088(13) 0.051(10) -0.005(9) 0.022(9)
C30S 0.048(9) 0.055(9) 0.075(11) 0.032(8) 0.016(8) 0.014(7)
C31S 0.079(12) 0.070(11) 0.101(14) 0.052(11) -0.017(10) -0.009(9)
C32S 0.054(11) 0.20(2) 0.155(19) 0.140(18) 0.049(12) 0.064(13)

loop_
_atom_type_symbol
_atom_type_description
_atom_type_scat_dispersion_real
_atom_type_scat_dispersion_imag
_atom_type_scat_source
C C 0.0033 0.0016 'International Tables Vol C Tables 4.2.6.8 and 6.1.1.4'
H H 0.0000 0.0000 'International Tables Vol C Tables 4.2.6.8 and 6.1.1.4'
N N 0.0061 0.0033 'International Tables Vol C Tables 4.2.6.8 and 6.1.1.4'
O O 0.0106 0.0060 'International Tables Vol C Tables 4.2.6.8 and 6.1.1.4'
Si Si 0.0817 0.0704 'International Tables Vol C Tables 4.2.6.8 and 6.1.1.4'
Sm Sm -0.1638 3.4418 'International Tables Vol C Tables 4.2.6.8 and 6.1.1.4'

loop_
_geom_angle_atom_site_label_1
_geom_angle_atom_site_label_2
_geom_angle_atom_site_label_3
_geom_angle
Cnt1 Sm1 Cnt2 117.7
Cnt1 Sm1 Cnt3 123.0
Cnt2 Sm1 Cnt3 118.4
Cnt4 Sm2 Cnt5 117.7
Cnt4 Sm2 Cnt6 123.0
Cnt5 Sm2 Cnt6 119.1
Cnt7 Sm3 Cnt8 122.9
Cnt7 Sm3 Cnt9 117.7
Cnt8 Sm3 Cnt9 118.9
Cnt10 Sm4 Cnt11 122.3
Cnt10 Sm4 Cnt12 119.6
Cnt11 Sm4 Cnt12 118.0
C5 Sm1 C20 135.2(3)
C5 Sm1 C12 101.4(3)
C20 Sm1 C12 122.0(3)
C5 Sm1 C11 96.1(3)
C20 Sm1 C11 116.3(3)
C12 Sm1 C11 28.4(3)
C5 Sm1 C19 120.0(3)
C20 Sm1 C19 28.0(3)
C12 Sm1 C19 120.6(3)
C11 Sm1 C19 101.9(3)
C5 Sm1 C18 93.2(3)
C20 Sm1 C18 45.9(3)
C12 Sm1 C18 141.8(3)
C11 Sm1 C18 115.7(3)
C19 Sm1 C18 28.1(3)
C5 Sm1 C1 29.2(3)
C20 Sm1 C1 163.8(3)
C12 Sm1 C1 74.2(3)
C11 Sm1 C1 77.3(3)
C19 Sm1 C1 145.8(3)
C18 Sm1 C1 121.5(3)
C5 Sm1 C10 118.3(3)
C20 Sm1 C10 88.3(3)
C12 Sm1 C10 46.4(3)
C11 Sm1 C10 28.0(3)
C19 Sm1 C10 75.9(3)
C18 Sm1 C10 95.7(3)
C1 Sm1 C10 104.6(3)
C5 Sm1 C13 128.9(3)
C20 Sm1 C13 95.8(3)
C12 Sm1 C13 28.7(3)
C11 Sm1 C13 47.0(3)
C19 Sm1 C13 103.7(3)
C18 Sm1 C13 131.3(3)
C1 Sm1 C13 100.2(3)
C10 Sm1 C13 46.7(3)
C5 Sm1 C4 29.3(3)
C20 Sm1 C4 117.6(3)
C12 Sm1 C4 119.1(3)
C11 Sm1 C4 123.2(3)
C19 Sm1 C4 117.4(3)
C18 Sm1 C4 90.1(3)
C1 Sm1 C4 47.0(3)
C10 Sm1 C4 147.5(3)
C13 Sm1 C4 138.5(3)
C5 Sm1 C21 113.4(3)
C20 Sm1 C21 28.3(3)
C12 Sm1 C21 144.3(3)
C11 Sm1 C21 144.6(3)
C19 Sm1 C21 46.9(3)
C18 Sm1 C21 46.8(3)
C1 Sm1 C21 137.3(3)
C10 Sm1 C21 116.6(3)
C13 Sm1 C21 115.5(3)
C4 Sm1 C21 90.4(3)
C5 Sm1 C9 142.1(3)
C20 Sm1 C9 76.5(3)
C12 Sm1 C9 46.3(3)
C11 Sm1 C9 46.0(3)
C19 Sm1 C9 77.0(3)
C18 Sm1 C9 103.7(3)
C1 Sm1 C9 119.4(3)
C10 Sm1 C9 27.8(3)
C13 Sm1 C9 28.2(3)
C4 Sm1 C9 165.3(3)
C21 Sm1 C9 102.7(3)
C5 Sm1 C3 47.1(3)
C20 Sm1 C3 124.6(3)
C12 Sm1 C3 101.1(3)
C11 Sm1 C3 117.8(3)
C19 Sm1 C3 138.2(3)
C18 Sm1 C3 114.4(3)
C1 Sm1 C3 45.6(3)
C10 Sm1 C3 145.4(3)
C13 Sm1 C3 112.5(3)
C4 Sm1 C3 28.1(3)
C21 Sm1 C3 97.0(3)
C9 Sm1 C3 140.7(3)
C5 Sm1 C17 89.3(3)
C20 Sm1 C17 46.2(3)
C12 Sm1 C17 167.1(3)
C11 Sm1 C17 144.1(3)
C19 Sm1 C17 46.6(3)
C18 Sm1 C17 28.4(3)
C1 Sm1 C17 117.6(3)
C10 Sm1 C17 121.8(3)
C13 Sm1 C17 141.7(3)
C4 Sm1 C17 73.7(3)
C21 Sm1 C17 28.5(3)
C9 Sm1 C17 121.0(3)
C3 Sm1 C17 91.5(3)
C5 Sm1 C2 47.4(3)
C20 Sm1 C2 149.9(3)
C12 Sm1 C2 74.5(3)
C11 Sm1 C2 90.1(3)
C19 Sm1 C2 164.1(3)
C18 Sm1 C2 136.5(3)
C1 Sm1 C2 27.5(3)
C10 Sm1 C2 117.5(3)
C13 Sm1 C2 92.1(3)
C4 Sm1 C2 46.7(3)
C21 Sm1 C2 124.0(3)
C9 Sm1 C2 118.9(3)
C3 Sm1 C2 27.9(3)
C17 Sm1 C2 118.4(3)
C5 Si1 C8 110.3(5)
C5 Si1 C6 111.9(5)
C8 Si1 C6 110.3(5)
C5 Si1 C7 109.3(5)
C8 Si1 C7 109.9(5)
C6 Si1 C7 105.0(5)
C14 Si2 C15 109.2(6)
C14 Si2 C13 110.6(5)
C15 Si2 C13 109.7(6)
C14 Si2 C16 107.6(7)
C15 Si2 C16 110.4(7)
C13 Si2 C16 109.4(5)
C21 Si3 C24 108.3(5)
C21 Si3 C22 109.8(5)
C24 Si3 C22 109.7(5)
C21 Si3 C23 113.6(5)
C24 Si3 C23 110.0(5)
C22 Si3 C23 105.3(5)
C1 C5 C4 105.3(9)
C1 C5 Si1 127.6(8)
C4 C5 Si1 127.2(8)
C1 C5 Sm1 76.7(5)
C4 C5 Sm1 77.3(6)
Si1 C5 Sm1 111.1(4)
C2 C1 C5 110.1(9)
C2 C1 Sm1 77.8(6)
C5 C1 Sm1 74.1(5)
C1 C2 C3 107.6(9)
C1 C2 Sm1 74.7(6)
C3 C2 Sm1 75.9(6)
C2 C3 C4 110.0(9)
C2 C3 Sm1 76.3(6)
C4 C3 Sm1 75.3(5)
C3 C4 C5 107.0(10)
C3 C4 Sm1 76.6(6)
C5 C4 Sm1 73.4(6)
C9 C13 C12 105.6(9)
C9 C13 Si2 128.8(8)
C12 C13 Si2 125.6(8)
C9 C13 Sm1 76.5(6)
C12 C13 Sm1 73.9(6)
Si2 C13 Sm1 113.4(4)
C10 C9 C13 109.3(10)
C10 C9 Sm1 75.1(6)
C13 C9 Sm1 75.3(6)
C9 C10 C11 108.4(10)
C9 C10 Sm1 77.1(6)
C11 C10 Sm1 75.0(6)
C10 C11 C12 108.1(9)
C10 C11 Sm1 77.0(6)
C12 C11 Sm1 75.4(6)
C11 C12 C13 108.7(9)
C11 C12 Sm1 76.2(6)
C13 C12 Sm1 77.3(5)
C20 C21 C17 105.9(9)
C20 C21 Si3 128.0(8)
C17 C21 Si3 125.4(8)
C20 C21 Sm1 73.8(6)
C17 C21 Sm1 76.5(6)
Si3 C21 Sm1 122.3(5)
C18 C17 C21 107.0(10)
C18 C17 Sm1 74.0(6)
C21 C17 Sm1 75.0(6)
C19 C18 C17 109.2(10)
C19 C18 Sm1 76.0(6)
C17 C18 Sm1 77.6(6)
C20 C19 C18 107.0(9)
C20 C19 Sm1 75.1(6)
C18 C19 Sm1 76.0(6)
C19 C20 C21 110.9(10)
C19 C20 Sm1 76.9(6)
C21 C20 Sm1 77.8(6)
C35 Sm2 C34 28.9(3)
C35 Sm2 C26 122.9(3)
C34 Sm2 C26 151.8(3)
C35 Sm2 C25 115.7(3)
C34 Sm2 C25 138.3(3)
C26 Sm2 C25 29.1(3)
C35 Sm2 C44 121.9(3)
C34 Sm2 C44 93.6(3)
C26 Sm2 C44 114.0(3)
C25 Sm2 C44 119.7(3)
C35 Sm2 C33 46.7(3)
C34 Sm2 C33 28.0(3)
C26 Sm2 C33 150.0(3)
C25 Sm2 C33 162.2(3)
C44 Sm2 C33 77.9(3)
C35 Sm2 C36 28.3(3)
C34 Sm2 C36 46.7(3)
C26 Sm2 C36 109.5(3)
C25 Sm2 C36 117.7(3)
C44 Sm2 C36 121.1(3)
C33 Sm2 C36 46.2(3)
C35 Sm2 C29 86.9(3)
C34 Sm2 C29 110.5(3)
C26 Sm2 C29 48.3(3)
C25 Sm2 C29 28.9(3)
C44 Sm2 C29 145.6(3)
C33 Sm2 C29 133.5(3)
C36 Sm2 C29 93.2(3)
C35 Sm2 C42 117.6(3)
C34 Sm2 C42 94.5(3)
C26 Sm2 C42 108.3(3)
C25 Sm2 C42 91.9(3)
C44 Sm2 C42 46.7(3)
C33 Sm2 C42 99.7(3)
C36 Sm2 C42 141.1(3)
C29 Sm2 C42 105.3(3)
C35 Sm2 C43 106.2(3)
C34 Sm2 C43 77.8(3)
C26 Sm2 C43 129.5(3)
C25 Sm2 C43 119.7(3)
C44 Sm2 C43 28.2(3)
C33 Sm2 C43 74.1(3)
C36 Sm2 C43 119.7(3)
C29 Sm2 C43 132.9(3)
C42 Sm2 C43 28.5(3)
C35 Sm2 C45 150.7(3)
C34 Sm2 C45 122.0(3)
C26 Sm2 C45 86.1(3)
C25 Sm2 C45 91.5(3)
C44 Sm2 C45 29.0(3)
C33 Sm2 C45 106.3(3)
C36 Sm2 C45 144.7(3)
C29 Sm2 C45 119.4(3)
C42 Sm2 C45 46.7(3)
C43 Sm2 C45 47.0(3)
C35 Sm2 C28 76.7(3)
C34 Sm2 C28 105.4(3)
C26 Sm2 C28 46.7(3)
C25 Sm2 C28 46.3(3)
C44 Sm2 C28 160.4(3)
C33 Sm2 C28 117.4(3)
C36 Sm2 C28 71.5(3)
C29 Sm2 C28 28.6(3)
C42 Sm2 C28 133.8(3)
C43 Sm2 C28 161.4(3)
C45 Sm2 C28 132.6(3)
C35 Sm2 C37 47.8(3)
C34 Sm2 C37 47.6(3)
C26 Sm2 C37 121.3(3)
C25 Sm2 C37 141.1(3)
C44 Sm2 C37 93.3(3)
C33 Sm2 C37 28.7(3)
C36 Sm2 C37 28.7(3)
C29 Sm2 C37 121.1(3)
C42 Sm2 C37 126.8(3)
C43 Sm2 C37 99.1(3)
C45 Sm2 C37 116.2(3)
C28 Sm2 C37 96.2(3)
C35 Sm2 C27 97.3(3)
C34 Sm2 C27 125.6(3)
C26 Sm2 C27 27.8(3)
C25 Sm2 C27 46.0(3)
C44 Sm2 C27 133.9(3)
C33 Sm2 C27 124.8(3)
C36 Sm2 C27 81.7(3)
C29 Sm2 C27 46.8(3)
C42 Sm2 C27 135.4(3)
C43 Sm2 C27 156.5(3)
C45 Sm2 C27 110.1(3)
C28 Sm2 C27 27.7(3)
C37 Sm2 C27 96.8(3)
C35 Sm2 C41 145.2(3)
C34 Sm2 C41 121.5(3)
C26 Sm2 C41 83.9(3)
C25 Sm2 C41 75.9(3)
C44 Sm2 C41 46.7(3)
C33 Sm2 C41 119.9(3)
C36 Sm2 C41 166.0(3)
C29 Sm2 C41 99.0(3)
C42 Sm2 C41 27.8(3)
C43 Sm2 C41 46.4(3)
C45 Sm2 C41 28.3(3)
C28 Sm2 C41 122.2(3)
C37 Sm2 C41 140.0(3)
C27 Sm2 C41 111.7(3)
C29 Si4 C32 111.4(5)
C29 Si4 C31 111.2(5)
C32 Si4 C31 108.9(5)
C29 Si4 C30 110.5(5)
C32 Si4 C30 107.8(5)
C31 Si4 C30 106.8(5)
C37 Si5 C39 111.1(5)
C37 Si5 C40 110.3(5)
C39 Si5 C40 106.1(5)
C37 Si5 C38 110.1(5)
C39 Si5 C38 111.2(5)
C40 Si5 C38 107.9(5)
C45 Si6 C46 110.6(5)
C45 Si6 C48 111.6(5)
C46 Si6 C48 106.8(5)
C45 Si6 C47 109.1(5)
C46 Si6 C47 110.7(5)
C48 Si6 C47 108.0(5)
C28 C29 C25 104.7(9)
C28 C29 Si4 126.6(8)
C25 C29 Si4 128.6(8)
C28 C29 Sm2 76.6(6)
C25 C29 Sm2 74.7(6)
Si4 C29 Sm2 111.1(4)
C29 C25 C26 109.7(9)
C29 C25 Sm2 76.4(6)
C26 C25 Sm2 75.2(6)
C27 C26 C25 106.1(10)
C27 C26 Sm2 78.7(6)
C25 C26 Sm2 75.8(6)
C26 C27 C28 109.9(10)
C26 C27 Sm2 73.4(6)
C28 C27 Sm2 75.6(6)
C27 C28 C29 109.4(10)
C27 C28 Sm2 76.7(6)
C29 C28 Sm2 74.8(6)
C33 C37 C36 103.6(9)
C33 C37 Si5 129.6(8)
C36 C37 Si5 126.6(8)
C33 C37 Sm2 74.1(6)
C36 C37 Sm2 74.5(6)
Si5 C37 Sm2 120.2(5)
C34 C33 C37 111.1(9)
C34 C33 Sm2 75.3(6)
C37 C33 Sm2 77.2(6)
C33 C34 C35 107.7(9)
C33 C34 Sm2 76.7(6)
C35 C34 Sm2 75.5(6)
C36 C35 C34 106.9(10)
C36 C35 Sm2 77.0(6)
C34 C35 Sm2 75.6(6)
C35 C36 C37 110.7(10)
C35 C36 Sm2 74.7(6)
C37 C36 Sm2 76.8(6)
C41 C45 C44 106.6(9)
C41 C45 Si6 127.2(8)
C44 C45 Si6 125.9(8)
C41 C45 Sm2 77.2(6)
C44 C45 Sm2 74.2(6)
Si6 C45 Sm2 119.6(4)
C42 C41 C45 108.5(10)
C42 C41 Sm2 74.3(6)
C45 C41 Sm2 74.5(5)
C41 C42 C43 108.8(9)
C41 C42 Sm2 77.9(6)
C43 C42 Sm2 75.8(5)
C44 C43 C42 107.6(9)
C44 C43 Sm2 74.8(6)
C42 C43 Sm2 75.7(6)
C43 C44 C45 108.5(9)
C43 C44 Sm2 77.0(6)
C45 C44 Sm2 76.9(6)
C67 Sm3 C60 108.6(3)
C67 Sm3 C59 96.4(3)
C60 Sm3 C59 28.1(3)
C67 Sm3 C53 103.1(3)
C60 Sm3 C53 133.8(3)
C59 Sm3 C53 117.2(3)
C67 Sm3 C68 28.3(3)
C60 Sm3 C68 122.4(3)
C59 Sm3 C68 120.6(3)
C53 Sm3 C68 101.3(3)
C67 Sm3 C66 28.4(3)
C60 Sm3 C66 80.9(3)
C59 Sm3 C66 74.3(3)
C53 Sm3 C66 129.1(3)
C68 Sm3 C66 46.3(3)
C67 Sm3 C52 83.7(3)
C60 Sm3 C52 162.1(3)
C59 Sm3 C52 140.8(3)
C53 Sm3 C52 28.2(3)
C68 Sm3 C52 74.5(3)
C66 Sm3 C52 112.0(3)
C67 Sm3 C49 128.8(3)
C60 Sm3 C49 119.6(3)
C59 Sm3 C49 117.8(3)
C53 Sm3 C49 28.5(3)
C68 Sm3 C49 117.4(3)
C66 Sm3 C49 156.7(3)
C52 Sm3 C49 45.5(3)
C67 Sm3 C61 137.4(3)
C60 Sm3 C61 28.9(3)
C59 Sm3 C61 47.1(3)
C53 Sm3 C61 112.7(3)
C68 Sm3 C61 145.6(3)
C66 Sm3 C61 109.5(3)
C52 Sm3 C61 137.6(3)
C49 Sm3 C61 92.1(3)
C67 Sm3 C50 121.7(3)
C60 Sm3 C50 128.1(3)
C59 Sm3 C50 140.0(3)
C53 Sm3 C50 47.1(3)
C68 Sm3 C50 99.4(3)
C66 Sm3 C50 145.6(3)
C52 Sm3 C50 45.8(3)
C49 Sm3 C50 28.1(3)
C61 Sm3 C50 99.8(3)
C67 Sm3 C51 93.8(3)
C60 Sm3 C51 154.5(3)
C59 Sm3 C51 163.1(3)
C53 Sm3 C51 46.9(3)
C68 Sm3 C51 73.2(3)
C66 Sm3 C51 119.1(3)
C52 Sm3 C51 27.8(3)
C49 Sm3 C51 45.9(3)
C61 Sm3 C51 127.4(3)
C50 Sm3 C51 27.9(3)
C67 Sm3 C57 140.8(3)
C60 Sm3 C57 46.5(3)
C59 Sm3 C57 46.5(3)
C53 Sm3 C57 88.2(3)
C68 Sm3 C57 167.0(3)
C66 Sm3 C57 120.7(3)
C52 Sm3 C57 115.9(3)
C49 Sm3 C57 75.0(3)
C61 Sm3 C57 28.3(3)
C50 Sm3 C57 93.6(3)
C51 Sm3 C57 119.7(3)
C67 Sm3 C69 47.1(3)
C60 Sm3 C69 101.4(3)
C59 Sm3 C69 112.2(3)
C53 Sm3 C69 124.7(3)
C68 Sm3 C69 28.3(3)
C66 Sm3 C69 46.8(3)
C52 Sm3 C69 96.5(3)
C49 Sm3 C69 129.7(3)
C61 Sm3 C69 118.6(3)
C50 Sm3 C69 103.3(3)
C51 Sm3 C69 84.6(3)
C57 Sm3 C69 146.2(3)
C67 Sm3 C65 45.9(3)
C60 Sm3 C65 76.8(3)
C59 Sm3 C65 83.6(3)
C53 Sm3 C65 146.6(3)
C68 Sm3 C65 46.0(3)
C66 Sm3 C65 27.4(3)
C52 Sm3 C65 120.5(3)
C49 Sm3 C65 158.1(3)
C61 Sm3 C65 100.6(3)
C50 Sm3 C65 130.7(3)
C51 Sm3 C65 113.1(3)
C57 Sm3 C65 123.2(3)
C69 Sm3 C65 28.6(3)
C67 Sm3 C58 113.5(3)
C60 Sm3 C58 46.5(3)
C59 Sm3 C58 28.5(3)
C53 Sm3 C58 90.3(3)
C68 Sm3 C58 141.6(3)
C66 Sm3 C58 98.6(3)
C52 Sm3 C58 117.0(3)
C49 Sm3 C58 89.7(3)
C61 Sm3 C58 46.8(3)
C50 Sm3 C58 114.7(3)
C51 Sm3 C58 134.6(3)
C57 Sm3 C58 27.9(3)
C69 Sm3 C58 140.6(3)
C65 Sm3 C58 112.0(3)
C53 Si7 C54 110.4(5)
C53 Si7 C56 112.6(5)
C54 Si7 C56 107.4(5)
C53 Si7 C55 108.9(5)
C54 Si7 C55 111.0(5)
C56 Si7 C55 106.5(5)
C62 Si8 C61 113.1(5)
C62 Si8 C64 106.0(5)
C61 Si8 C64 109.2(5)
C62 Si8 C63 108.5(5)
C61 Si8 C63 109.2(5)
C64 Si8 C63 111.0(5)
C69 Si9 C71 110.7(6)
C69 Si9 C70 112.8(5)
C71 Si9 C70 106.4(6)
C69 Si9 C72 109.2(5)
C71 Si9 C72 109.2(7)
C70 Si9 C72 108.4(6)
C52 C53 C49 105.0(9)
C52 C53 Si7 126.7(8)
C49 C53 Si7 128.2(8)
C52 C53 Sm3 76.6(5)
C49 C53 Sm3 76.7(5)
Si7 C53 Sm3 114.4(4)
C50 C49 C53 109.5(10)
C50 C49 Sm3 76.2(6)
C53 C49 Sm3 74.8(5)
C51 C50 C49 107.3(9)
C51 C50 Sm3 76.2(6)
C49 C50 Sm3 75.7(5)
C52 C51 C50 107.5(10)
C52 C51 Sm3 75.4(5)
C50 C51 Sm3 75.8(6)
C51 C52 C53 110.6(9)
C51 C52 Sm3 76.8(6)
C53 C52 Sm3 75.2(5)
C57 C61 C60 105.9(9)
C57 C61 Si8 126.2(8)
C60 C61 Si8 127.4(8)
C57 C61 Sm3 76.9(6)
C60 C61 Sm3 73.9(5)
Si8 C61 Sm3 121.1(4)
C58 C57 C61 109.5(9)
C58 C57 Sm3 76.4(6)
C61 C57 Sm3 74.8(6)
C57 C58 C59 106.7(9)
C57 C58 Sm3 75.6(6)
C59 C58 Sm3 72.7(6)
C60 C59 C58 108.7(9)
C60 C59 Sm3 75.9(6)
C58 C59 Sm3 78.8(6)
C59 C60 C61 109.2(9)
C59 C60 Sm3 76.0(6)
C61 C60 Sm3 77.2(5)
C68 C69 C65 104.4(10)
C68 C69 Si9 128.6(9)
C65 C69 Si9 127.0(9)
C68 C69 Sm3 73.7(6)
C65 C69 Sm3 75.8(6)
Si9 C69 Sm3 117.6(5)
C66 C65 C69 109.6(10)
C66 C65 Sm3 74.5(6)
C69 C65 Sm3 75.6(6)
C65 C66 C67 108.3(10)
C65 C66 Sm3 78.1(6)
C67 C66 Sm3 73.9(6)
C68 C67 C66 108.0(10)
C68 C67 Sm3 77.2(6)
C66 C67 Sm3 77.7(6)
C67 C68 C69 109.7(10)
C67 C68 Sm3 74.5(6)
C69 C68 Sm3 78.0(6)
C76 Sm4 C89 165.7(3)
C76 Sm4 C84 115.6(3)
C89 Sm4 C84 78.6(3)
C76 Sm4 C92 120.2(3)
C89 Sm4 C92 46.0(3)
C84 Sm4 C92 121.6(3)
C76 Sm4 C75 28.1(3)
C89 Sm4 C75 148.6(3)
C84 Sm4 C75 110.6(3)
C92 Sm4 C75 110.2(3)
C76 Sm4 C90 142.7(3)
C89 Sm4 C90 28.1(3)
C84 Sm4 C90 95.1(3)
C92 Sm4 C90 45.8(3)
C75 Sm4 C90 153.0(3)
C76 Sm4 C83 121.0(3)
C89 Sm4 C83 71.9(3)
C84 Sm4 C83 27.9(3)
C92 Sm4 C83 117.5(3)
C75 Sm4 C83 129.7(3)
C90 Sm4 C83 77.2(3)
C76 Sm4 C77 28.7(3)
C89 Sm4 C77 137.8(3)
C84 Sm4 C77 142.1(3)
C92 Sm4 C77 96.3(3)
C75 Sm4 C77 46.9(3)
C90 Sm4 C77 114.9(3)
C83 Sm4 C77 135.6(3)
C76 Sm4 C91 120.1(3)
C89 Sm4 C91 46.5(3)
C84 Sm4 C91 122.6(3)
C92 Sm4 C91 27.8(3)
C75 Sm4 C91 124.8(3)
C90 Sm4 C91 28.2(3)
C83 Sm4 C91 105.1(3)
C77 Sm4 C91 91.5(3)
C76 Sm4 C93 141.6(3)
C89 Sm4 C93 28.6(3)
C84 Sm4 C93 93.8(3)
C92 Sm4 C93 28.7(3)
C75 Sm4 C93 120.2(3)
C90 Sm4 C93 47.1(3)
C83 Sm4 C93 96.7(3)
C77 Sm4 C93 123.4(3)
C91 Sm4 C93 47.3(3)
C76 Sm4 C82 94.5(3)
C89 Sm4 C82 96.8(3)
C84 Sm4 C82 46.1(3)
C92 Sm4 C82 138.1(3)
C75 Sm4 C82 111.2(3)
C90 Sm4 C82 92.4(3)
C83 Sm4 C82 28.7(3)
C77 Sm4 C82 107.1(3)
C91 Sm4 C82 115.5(3)
C93 Sm4 C82 124.0(3)
C76 Sm4 C81 75.4(3)
C89 Sm4 C81 118.2(3)
C84 Sm4 C81 45.9(3)
C92 Sm4 C81 163.9(3)
C75 Sm4 C81 85.6(3)
C90 Sm4 C81 119.6(3)
C83 Sm4 C81 46.4(3)
C77 Sm4 C81 97.1(3)
C91 Sm4 C81 142.7(3)
C93 Sm4 C81 139.4(3)
C82 Sm4 C81 27.6(3)
C76 Sm4 C85 87.5(3)
C89 Sm4 C85 106.7(3)
C84 Sm4 C85 28.3(3)
C92 Sm4 C85 146.0(3)
C75 Sm4 C85 84.5(3)
C90 Sm4 C85 122.3(3)
C83 Sm4 C85 46.7(3)
C77 Sm4 C85 115.0(3)
C91 Sm4 C85 150.3(3)
C93 Sm4 C85 117.4(3)
C82 Sm4 C85 46.1(3)
C81 Sm4 C85 28.0(3)
C76 Sm4 C74 46.6(3)
C89 Sm4 C74 123.9(3)
C84 Sm4 C74 130.4(3)
C92 Sm4 C74 82.1(3)
C75 Sm4 C74 28.1(3)
C90 Sm4 C74 125.8(3)
C83 Sm4 C74 155.8(3)
C77 Sm4 C74 47.0(3)
C91 Sm4 C74 98.6(3)
C93 Sm4 C74 95.7(3)
C82 Sm4 C74 138.9(3)
C81 Sm4 C74 113.7(3)
C85 Sm4 C74 109.1(3)
C76 Sm4 C73 46.6(3)
C89 Sm4 C73 119.5(3)
C84 Sm4 C73 156.3(3)
C92 Sm4 C73 73.6(3)
C75 Sm4 C73 45.9(3)
C90 Sm4 C73 107.7(3)
C83 Sm4 C73 164.4(3)
C77 Sm4 C73 28.8(3)
C91 Sm4 C73 79.7(3)
C93 Sm4 C73 97.3(3)
C82 Sm4 C73 135.8(3)
C81 Sm4 C73 121.8(3)
C85 Sm4 C73 130.0(3)
C74 Sm4 C73 27.7(3)
C77 Si10 C80 110.9(5)
C77 Si10 C78 109.5(5)
C80 Si10 C78 108.9(5)
C77 Si10 C79 109.8(5)
C80 Si10 C79 108.8(5)
C78 Si10 C79 108.9(5)
C86 Si11 C85 111.2(5)
C86 Si11 C88 105.6(5)
C85 Si11 C88 111.0(5)
C86 Si11 C87 111.3(5)
C85 Si11 C87 110.1(5)
C88 Si11 C87 107.5(5)
C93 Si12 C95 110.4(5)
C93 Si12 C96 109.8(5)
C95 Si12 C96 108.5(6)
C93 Si12 C94 112.2(5)
C95 Si12 C94 105.5(5)
C96 Si12 C94 110.3(5)
C76 C77 C73 105.9(9)
C76 C77 Si10 128.9(7)
C73 C77 Si10 125.1(8)
C76 C77 Sm4 75.1(6)
C73 C77 Sm4 77.4(6)
Si10 C77 Sm4 110.2(4)
C74 C73 C77 108.9(10)
C74 C73 Sm4 76.0(6)
C77 C73 Sm4 73.8(6)
C73 C74 C75 107.4(10)
C73 C74 Sm4 76.3(6)
C75 C74 Sm4 74.1(6)
C76 C75 C74 109.3(10)
C76 C75 Sm4 75.5(6)
C74 C75 Sm4 77.7(6)
C75 C76 C77 108.5(9)
C75 C76 Sm4 76.4(6)
C77 C76 Sm4 76.2(5)
C81 C85 C84 105.9(9)
C81 C85 Si11 127.0(8)
C84 C85 Si11 126.9(8)
C81 C85 Sm4 75.4(5)
C84 C85 Sm4 73.8(6)
Si11 C85 Sm4 120.3(4)
C82 C81 C85 109.5(10)
C82 C81 Sm4 76.2(6)
C85 C81 Sm4 76.6(5)
C81 C82 C83 108.0(10)
C81 C82 Sm4 76.2(6)
C83 C82 Sm4 74.7(5)
C84 C83 C82 106.4(9)
C84 C83 Sm4 75.6(6)
C82 C83 Sm4 76.6(6)
C83 C84 C85 110.1(10)
C83 C84 Sm4 76.5(6)
C85 C84 Sm4 77.9(6)
C89 C93 C92 103.7(9)
C89 C93 Si12 129.0(8)
C92 C93 Si12 127.2(8)
C89 C93 Sm4 74.7(5)
C92 C93 Sm4 74.7(6)
Si12 C93 Sm4 117.5(5)
C90 C89 C93 109.8(10)
C90 C89 Sm4 76.3(6)
C93 C89 Sm4 76.7(6)
C89 C90 C91 108.6(10)
C89 C90 Sm4 75.6(6)
C91 C90 Sm4 76.6(6)
C92 C91 C90 106.4(10)
C92 C91 Sm4 75.1(6)
C90 C91 Sm4 75.2(6)
C91 C92 C93 111.5(10)
C91 C92 Sm4 77.1(6)
C93 C92 Sm4 76.6(6)
O7 Sm5 O4 147.7(2)
O7 Sm5 O3 149.7(2)
O4 Sm5 O3 62.6(2)
O7 Sm5 O5 82.9(2)
O4 Sm5 O5 114.8(2)
O3 Sm5 O5 79.2(2)
O7 Sm5 O1 89.9(2)
O4 Sm5 O1 101.7(2)
O3 Sm5 O1 78.9(2)
O5 Sm5 O1 121.2(2)
O7 Sm5 O2 82.5(2)
O4 Sm5 O2 78.4(2)
O3 Sm5 O2 113.7(2)
O5 Sm5 O2 165.5(2)
O1 Sm5 O2 58.4(2)
O7 Sm5 O6 85.7(2)
O4 Sm5 O6 81.8(2)
O3 Sm5 O6 105.2(2)
O5 Sm5 O6 58.8(2)
O1 Sm5 O6 175.6(2)
O2 Sm5 O6 120.3(2)
O7 Sm5 N1 88.4(2)
O4 Sm5 N1 123.7(2)
O3 Sm5 N1 61.4(2)
O5 Sm5 N1 59.7(2)
O1 Sm5 N1 61.8(2)
O2 Sm5 N1 119.3(2)
O6 Sm5 N1 118.6(2)
O7 Sm5 N2 85.8(2)
O4 Sm5 N2 62.1(2)
O3 Sm5 N2 124.3(2)
O5 Sm5 N2 119.6(2)
O1 Sm5 N2 117.9(2)
O2 Sm5 N2 59.6(2)
O6 Sm5 N2 61.3(2)
N1 Sm5 N2 174.2(2)
C118 O7 C115 109.0(8)
C118 O7 Sm5 129.9(6)
C115 O7 Sm5 120.5(6)
C98 O1 C99 113.5(8)
C98 O1 Sm5 123.1(6)
C99 O1 Sm5 113.2(6)
C100 O2 C101 111.0(8)
C100 O2 Sm5 124.3(6)
C101 O2 Sm5 124.7(6)
C104 O3 C105 111.8(8)
C104 O3 Sm5 115.0(6)
C105 O3 Sm5 114.9(6)
C106 O4 C107 114.0(7)
C106 O4 Sm5 116.6(6)
C107 O4 Sm5 113.9(5)
C110 O5 C111 110.5(8)
C110 O5 Sm5 125.5(6)
C111 O5 Sm5 124.0(6)
C113 O6 C112 111.1(7)
C113 O6 Sm5 121.0(6)
C112 O6 Sm5 111.2(5)
C109 N1 C103 113.8(9)
C109 N1 C97 107.8(8)
C103 N1 C97 110.4(8)
C109 N1 Sm5 104.1(6)
C103 N1 Sm5 112.3(6)
C97 N1 Sm5 108.1(6)
C102 N2 C108 111.8(8)
C102 N2 C114 109.6(8)
C108 N2 C114 109.5(8)
C102 N2 Sm5 104.6(6)
C108 N2 Sm5 112.1(6)
C114 N2 Sm5 109.1(6)
N1 C97 C98 111.6(8)
O1 C98 C97 107.2(8)
O1 C99 C100 106.8(9)
O2 C100 C99 107.9(9)
O2 C101 C102 109.9(8)
N2 C102 C101 112.9(8)
N1 C103 C104 114.9(9)
O3 C104 C103 107.7(8)
O3 C105 C106 108.5(9)
O4 C106 C105 109.1(8)
O4 C107 C108 110.5(8)
N2 C108 C107 113.3(8)
N1 C109 C110 112.3(9)
O5 C110 C109 107.1(9)
O5 C111 C112 107.3(8)
O6 C112 C111 106.3(8)
O6 C113 C114 106.7(8)
C113 C114 N2 111.6(8)
O7 C115 C116 105.8(9)
C117 C116 C115 105.5(10)
C116 C117 C118 100.9(10)
O7 C118 C117 105.5(9)
O14 Sm6 O10 147.4(2)
O14 Sm6 O11 149.4(2)
O10 Sm6 O11 63.0(2)
O14 Sm6 O13 89.8(2)
O10 Sm6 O13 104.2(2)
O11 Sm6 O13 81.0(2)
O14 Sm6 O8 85.7(2)
O10 Sm6 O8 80.0(2)
O11 Sm6 O8 102.6(2)
O13 Sm6 O8 175.5(2)
O14 Sm6 O12 84.9(2)
O10 Sm6 O12 78.2(2)
O11 Sm6 O12 113.7(2)
O13 Sm6 O12 58.2(2)
O8 Sm6 O12 121.7(2)
O14 Sm6 O9 80.1(2)
O10 Sm6 O9 115.2(2)
O11 Sm6 O9 79.8(2)
O13 Sm6 O9 120.8(2)
O8 Sm6 O9 57.9(2)
O12 Sm6 O9 165.0(2)
O14 Sm6 N4 88.1(2)
O10 Sm6 N4 124.5(2)
O11 Sm6 N4 61.8(2)
O13 Sm6 N4 61.9(2)
O8 Sm6 N4 117.3(2)
O12 Sm6 N4 119.7(2)
O9 Sm6 N4 59.6(2)
O14 Sm6 N3 86.4(2)
O10 Sm6 N3 61.0(2)
O11 Sm6 N3 123.6(2)
O13 Sm6 N3 118.0(2)
O8 Sm6 N3 62.3(2)
O12 Sm6 N3 59.8(2)
O9 Sm6 N3 119.3(2)
N4 Sm6 N3 174.6(2)
C121 O8 C120 112.2(8)
C121 O8 Sm6 113.7(6)
C120 O8 Sm6 120.0(6)
C123 O9 C122 112.2(8)
C123 O9 Sm6 124.7(6)
C122 O9 Sm6 122.9(6)
C126 O10 C127 111.8(8)
C126 O10 Sm6 116.1(6)
C127 O10 Sm6 115.7(6)
C128 O11 C129 112.4(7)
C128 O11 Sm6 114.0(5)
C129 O11 Sm6 113.0(5)
C132 O12 C133 112.8(9)
C132 O12 Sm6 123.3(6)
C133 O12 Sm6 123.5(6)
C134 O13 C135 111.3(8)
C134 O13 Sm6 113.9(6)
C135 O13 Sm6 120.3(6)
C140 O14 C137 106.5(8)
C140 O14 Sm6 124.3(6)
C137 O14 Sm6 128.8(6)
C131 N3 C125 111.6(9)
C131 N3 C119 108.4(8)
C125 N3 C119 111.0(9)
C131 N3 Sm6 104.4(6)
C125 N3 Sm6 113.9(6)
C119 N3 Sm6 107.2(6)
C124 N4 C136 107.3(8)
C124 N4 C130 111.2(9)
C136 N4 C130 109.5(7)
C124 N4 Sm6 105.7(6)
C136 N4 Sm6 109.5(6)
C130 N4 Sm6 113.4(6)
C120 C119 N3 111.1(9)
O8 C120 C119 107.0(9)
O8 C121 C122 106.8(8)
O9 C122 C121 108.4(8)
O9 C123 C124 108.4(9)
N4 C124 C123 112.4(9)
N3 C125 C126 113.6(10)
O10 C126 C125 108.1(9)
O10 C127 C128 107.2(8)
O11 C128 C127 108.3(9)
O11 C129 C130 109.0(8)
C129 C130 N4 112.6(8)
N3 C131 C132 113.1(9)
O12 C132 C131 109.9(9)
O12 C133 C134 107.7(9)
O13 C134 C133 105.7(9)
O13 C135 C136 107.2(8)
C135 C136 N4 111.1(9)
O14 C137 C138 104.2(9)
C141 C138 C137 105.8(11)
C137 C138 C139 99.6(13)
O14 C140 C139 110.4(13)
O14 C140 C141 105.9(12)
C140 C139 C138 103.5(17)
C140 C141 C138 104.7(14)
O1S C1S C4S 112.0(11)
C1S O1S C2S 106.8(10)
C3S C2S O1S 104.2(10)
C2S C3S C4S 102.5(10)
C1S C4S C3S 103.4(10)
C5S O2S C8S 108.4(11)
O2S C5S C6S 105.3(10)
C7S C6S C5S 100.7(11)
C8S C7S C6S 103.5(12)
O2S C8S C7S 108.0(12)
C12S O3S C9S 108.9(9)
O3S C9S C10S 107.3(10)
C11S C10S C9S 101.1(10)
C12S C11S C10S 102.9(10)
O3S C12S C11S 104.5(10)
C16S O4S C13S 106.1(10)
O4S C13S C14S 104.4(10)
C13S C14S C15S 105.2(11)
C16S C15S C14S 101.0(11)
O4S C16S C15S 110.5(11)
C17S O5S C20S 108.7(9)
O5S C17S C18S 109.3(11)
C17S C18S C19S 102.5(10)
C20S C19S C18S 102.3(10)
O5S C20S C19S 104.4(9)
C21S O6S C24S 108.9(8)
O6S C21S C22S 110.8(11)
C21S C22S C23S 106.8(12)
C22S C23S C24S 103.9(10)
O6S C24S C23S 106.8(9)
C25S O7S C28S 111.5(11)
O7S C25S C26S 106.8(11)
C27S C26S C25S 99.4(11)
C26S C27S C28S 106.7(13)
O7S C28S C27S 101.2(13)
C32S O8S C29S 107.4(10)
O8S C29S C30S 106.7(11)
C31S C30S C29S 104.5(12)
C32S C31S C30S 102.7(13)
O8S C32S C31S 110.8(14)

loop_
_geom_bond_atom_site_label_1
_geom_bond_atom_site_label_2
_geom_bond_distance
Sm1 Cnt1 2.627
Sm1 Cnt2 2.620
Sm1 Cnt3 2.621
Sm2 Cnt4 2.612
Sm2 Cnt5 2.599
Sm2 Cnt6 2.624
Sm3 Cnt7 2.622
Sm3 Cnt8 2.616
Sm3 Cnt9 2.619
Sm4 Cnt10 2.633
Sm4 Cnt11 2.638
Sm4 Cnt12 2.621
Sm1 C5 2.846(10)
Sm1 C20 2.847(9)
Sm1 C12 2.850(10)
Sm1 C11 2.860(10)
Sm1 C19 2.871(10)
Sm1 C18 2.871(10)
Sm1 C1 2.880(9)
Sm1 C10 2.884(10)
Sm1 C13 2.894(10)
Sm1 C4 2.897(10)
Sm1 C21 2.898(10)
Sm1 C9 2.909(11)
Sm1 C3 2.913(9)
Sm1 C17 2.917(10)
Sm1 C2 2.919(10)
Si1 C5 1.828(11)
Si1 C8 1.855(11)
Si1 C6 1.862(11)
Si1 C7 1.869(10)
Si2 C14 1.844(12)
Si2 C15 1.857(13)
Si2 C13 1.859(11)
Si2 C16 1.867(13)
Si3 C21 1.845(11)
Si3 C24 1.865(12)
Si3 C22 1.874(11)
Si3 C23 1.879(11)
C5 C1 1.444(14)
C5 C4 1.453(13)
C1 C2 1.381(13)
C2 C3 1.405(13)
C3 C4 1.409(14)
C13 C9 1.416(14)
C13 C12 1.426(13)
C9 C10 1.391(14)
C10 C11 1.391(13)
C11 C12 1.400(13)
C21 C20 1.407(13)
C21 C17 1.431(14)
C17 C18 1.420(13)
C18 C19 1.391(14)
C19 C20 1.383(13)
Sm2 C35 2.842(10)
Sm2 C34 2.843(9)
Sm2 C26 2.844(10)
Sm2 C25 2.851(10)
Sm2 C44 2.855(10)
Sm2 C33 2.860(11)
Sm2 C36 2.870(9)
Sm2 C29 2.872(11)
Sm2 C42 2.881(10)
Sm2 C43 2.883(9)
Sm2 C45 2.890(10)
Sm2 C28 2.896(10)
Sm2 C37 2.899(10)
Sm2 C27 2.910(10)
Sm2 C41 2.925(9)
Si4 C29 1.841(10)
Si4 C32 1.871(10)
Si4 C31 1.874(11)
Si4 C30 1.874(11)
Si5 C37 1.828(11)
Si5 C39 1.854(11)
Si5 C40 1.875(10)
Si5 C38 1.883(11)
Si6 C45 1.862(11)
Si6 C46 1.864(10)
Si6 C48 1.881(11)
Si6 C47 1.891(11)
C29 C28 1.425(14)
C29 C25 1.428(13)
C25 C26 1.429(14)
C26 C27 1.385(14)
C27 C28 1.391(14)
C37 C33 1.428(13)
C37 C36 1.431(14)
C33 C34 1.380(13)
C34 C35 1.420(14)
C35 C36 1.397(14)
C45 C41 1.421(14)
C45 C44 1.438(14)
C41 C42 1.394(13)
C42 C43 1.420(13)
C43 C44 1.399(13)
Sm3 C67 2.825(10)
Sm3 C60 2.839(10)
Sm3 C59 2.840(10)
Sm3 C53 2.858(9)
Sm3 C68 2.859(10)
Sm3 C66 2.873(11)
Sm3 C52 2.876(9)
Sm3 C49 2.882(9)
Sm3 C61 2.882(9)
Sm3 C50 2.888(10)
Sm3 C51 2.893(9)
Sm3 C57 2.909(10)
Sm3 C69 2.914(10)
Sm3 C65 2.918(10)
Sm3 C58 2.919(10)
Si7 C53 1.841(10)
Si7 C54 1.874(11)
Si7 C56 1.881(10)
Si7 C55 1.891(10)
Si8 C62 1.855(10)
Si8 C61 1.858(10)
Si8 C64 1.876(10)
Si8 C63 1.877(11)
Si9 C69 1.834(11)
Si9 C71 1.858(13)
Si9 C70 1.880(11)
Si9 C72 1.892(12)
C53 C52 1.398(13)
C53 C49 1.411(13)
C49 C50 1.402(14)
C50 C51 1.395(14)
C51 C52 1.386(13)
C61 C57 1.416(13)
C61 C60 1.427(13)
C57 C58 1.407(13)
C58 C59 1.421(14)
C59 C60 1.380(13)
C69 C68 1.414(14)
C69 C65 1.441(14)
C65 C66 1.371(14)
C66 C67 1.397(14)
C67 C68 1.391(14)
Sm4 C76 2.866(10)
Sm4 C89 2.869(9)
Sm4 C84 2.869(10)
Sm4 C92 2.870(9)
Sm4 C75 2.878(11)
Sm4 C90 2.878(10)
Sm4 C83 2.880(10)
Sm4 C77 2.880(10)
Sm4 C91 2.895(10)
Sm4 C93 2.895(10)
Sm4 C82 2.906(9)
Sm4 C81 2.906(9)
Sm4 C85 2.921(9)
Sm4 C74 2.923(11)
Sm4 C73 2.926(10)
Si10 C77 1.843(10)
Si10 C80 1.871(11)
Si10 C78 1.875(11)
Si10 C79 1.877(11)
Si11 C86 1.866(10)
Si11 C85 1.867(10)
Si11 C88 1.876(11)
Si11 C87 1.885(11)
Si12 C93 1.827(11)
Si12 C95 1.845(11)
Si12 C96 1.872(12)
Si12 C94 1.883(11)
C77 C76 1.425(13)
C77 C73 1.444(13)
C73 C74 1.399(14)
C74 C75 1.411(15)
C75 C76 1.396(14)
C85 C81 1.409(13)
C85 C84 1.416(13)
C81 C82 1.384(13)
C82 C83 1.434(14)
C83 C84 1.388(13)
C93 C89 1.423(13)
C93 C92 1.427(14)
C89 C90 1.393(14)
C90 C91 1.406(14)
C91 C92 1.386(14)
Sm5 O7 2.600(7)
Sm5 O4 2.647(7)
Sm5 O3 2.651(7)
Sm5 O5 2.658(7)
Sm5 O1 2.667(6)
Sm5 O2 2.671(7)
Sm5 O6 2.702(6)
Sm5 N1 2.870(8)
Sm5 N2 2.886(8)
O7 C118 1.426(12)
O7 C115 1.446(12)
O1 C98 1.437(11)
O1 C99 1.452(11)
O2 C100 1.420(11)
O2 C101 1.433(12)
O3 C104 1.431(12)
O3 C105 1.443(11)
O4 C106 1.411(11)
O4 C107 1.438(12)
O5 C110 1.439(12)
O5 C111 1.449(11)
O6 C113 1.432(11)
O6 C112 1.458(11)
N1 C109 1.452(12)
N1 C103 1.472(12)
N1 C97 1.501(12)
N2 C102 1.476(12)
N2 C108 1.499(12)
N2 C114 1.501(12)
C97 C98 1.515(13)
C99 C100 1.499(15)
C101 C102 1.486(13)
C103 C104 1.514(14)
C105 C106 1.480(14)
C107 C108 1.506(13)
C109 C110 1.515(13)
C111 C112 1.507(14)
C113 C114 1.497(14)
C115 C116 1.517(15)
C116 C117 1.506(16)
C117 C118 1.522(15)
Sm6 O14 2.585(7)
Sm6 O10 2.643(7)
Sm6 O11 2.648(6)
Sm6 O13 2.677(7)
Sm6 O8 2.679(7)
Sm6 O12 2.683(7)
Sm6 O9 2.691(7)
Sm6 N4 2.841(8)
Sm6 N3 2.867(9)
O8 C121 1.403(12)
O8 C120 1.448(12)
O9 C123 1.416(11)
O9 C122 1.437(10)
O10 C126 1.433(12)
O10 C127 1.446(12)
O11 C128 1.441(11)
O11 C129 1.454(11)
O12 C132 1.435(12)
O12 C133 1.440(12)
O13 C134 1.446(13)
O13 C135 1.449(12)
O14 C140 1.438(12)
O14 C137 1.463(12)
N3 C131 1.456(13)
N3 C125 1.477(13)
N3 C119 1.499(13)
N4 C124 1.457(13)
N4 C136 1.500(12)
N4 C130 1.503(12)
C119 C120 1.490(15)
C121 C122 1.521(14)
C123 C124 1.513(14)
C125 C126 1.532(15)
C127 C128 1.482(14)
C129 C130 1.498(13)
C131 C132 1.489(15)
C133 C134 1.493(15)
C135 C136 1.483(14)
C137 C138 1.534(14)
C138 C141 1.52(2)
C138 C139 1.58(3)
C140 C139 1.46(3)
C140 C141 1.49(2)
C1S O1S 1.376(14)
C1S C4S 1.427(16)
O1S C2S 1.498(14)
C2S C3S 1.487(15)
C3S C4S 1.522(16)
O2S C5S 1.416(13)
O2S C8S 1.417(15)
C5S C6S 1.519(16)
C6S C7S 1.496(17)
C7S C8S 1.476(18)
O3S C12S 1.415(13)
O3S C9S 1.427(12)
C9S C10S 1.517(17)
C10S C11S 1.509(17)
C11S C12S 1.483(16)
O4S C16S 1.393(15)
O4S C13S 1.408(12)
C13S C14S 1.495(17)
C14S C15S 1.520(17)
C15S C16S 1.507(18)
O5S C17S 1.414(13)
O5S C20S 1.436(12)
C17S C18S 1.446(16)
C18S C19S 1.512(16)
C19S C20S 1.511(16)
O6S C21S 1.404(13)
O6S C24S 1.424(12)
C21S C22S 1.405(17)
C22S C23S 1.488(17)
C23S C24S 1.528(15)
O7S C25S 1.417(14)
O7S C28S 1.443(17)
C25S C26S 1.521(16)
C26S C27S 1.472(17)
C27S C28S 1.52(2)
O8S C32S 1.310(16)
O8S C29S 1.423(14)
C29S C30S 1.509(17)
C30S C31S 1.470(18)
C31S C32S 1.467(19)
